data_1515144
loop_
_publ_author_name
'Habib, Fatemah'
'Long, J\'er\^ome'
'Lin, Po-Heng'
'Korobkov, Ilia'
'Ungur, Liviu'
'Wernsdorfer, Wolfgang'
'Chibotaru, Liviu F.'
'Murugesu, Muralee'

_publ_section_title
;
 Supramolecular architectures for controlling slow magnetic relaxation in
 field-induced single-molecule magnets
;
_journal_issue 6
_journal_name_full 'Chemical Science'
_journal_page_first 2158
_journal_paper_doi 10.1039/c2sc01029a
_journal_volume 3
_journal_year 2012
_chemical_formula_sum 'C144.5 H165 Dy2 N10 O19.5'
_chemical_formula_weight 2678.87
_chemical_name_systematic
;
?
;
_space_group_IT_number 14
_symmetry_cell_setting monoclinic
_symmetry_space_group_name_Hall '-P 2yn'
_symmetry_space_group_name_H-M 'P 1 21/n 1'
_atom_sites_solution_hydrogens geom
_atom_sites_solution_primary direct
_atom_sites_solution_secondary difmap
_audit_creation_method SHELXL-97
_cell_angle_alpha 90.00
_cell_angle_beta 95.811(6)
_cell_angle_gamma 90.00
_cell_formula_units_Z 4
_cell_length_a 11.7840(15)
_cell_length_b 22.870(3)
_cell_length_c 52.230(6)
_cell_measurement_reflns_used 9426
_cell_measurement_temperature 200(2)
_cell_measurement_theta_max 28.25
_cell_measurement_theta_min 2.19
_cell_volume 14004(3)
_computing_cell_refinement 'APEX II, Bruker (2009)'
_computing_data_collection 'APEX II, Bruker (2009)'
_computing_data_reduction 'XPREP, Bruker (2009)'
_computing_molecular_graphics 'SHELXTL, Bruker (2004)'
_computing_publication_material 'SHELXTL, Bruker (2004)'
_computing_structure_refinement 'SHELXL-97 (Sheldrick, 2008)'
_computing_structure_solution 'SHELXS-97 (Sheldrick, 2008)'
_diffrn_ambient_temperature 200(2)
_diffrn_measured_fraction_theta_full 0.994
_diffrn_measured_fraction_theta_max 0.994
_diffrn_measurement_device_type 'Bruker APEX-II CCD'
_diffrn_measurement_method '\f and \w scans'
_diffrn_radiation_monochromator graphite
_diffrn_radiation_source 'fine-focus sealed tube'
_diffrn_radiation_type MoK\a
_diffrn_radiation_wavelength 0.71073
_diffrn_reflns_av_R_equivalents 0.0500
_diffrn_reflns_av_sigmaI/netI 0.0443
_diffrn_reflns_limit_h_max 12
_diffrn_reflns_limit_h_min -12
_diffrn_reflns_limit_k_max 24
_diffrn_reflns_limit_k_min -24
_diffrn_reflns_limit_l_max 50
_diffrn_reflns_limit_l_min -54
_diffrn_reflns_number 78362
_diffrn_reflns_theta_full 21.97
_diffrn_reflns_theta_max 21.97
_diffrn_reflns_theta_min 1.19
_exptl_absorpt_coefficient_mu 1.125
_exptl_absorpt_correction_T_max 0.8231
_exptl_absorpt_correction_T_min 0.7662
_exptl_absorpt_correction_type multi-scan
_exptl_absorpt_process_details 'SADABS, Bruker (2003)'
_exptl_crystal_colour yellow
_exptl_crystal_density_diffrn 1.271
_exptl_crystal_density_method 'not measured'
_exptl_crystal_description block
_exptl_crystal_F_000 5560
_exptl_crystal_size_max 0.25
_exptl_crystal_size_mid 0.20
_exptl_crystal_size_min 0.18
_refine_diff_density_max 1.308
_refine_diff_density_min -1.918
_refine_diff_density_rms 0.114
_refine_ls_extinction_method none
_refine_ls_goodness_of_fit_ref 1.038
_refine_ls_hydrogen_treatment constr
_refine_ls_matrix_type full
_refine_ls_number_parameters 1569
_refine_ls_number_reflns 16998
_refine_ls_number_restraints 13
_refine_ls_restrained_S_all 1.040
_refine_ls_R_factor_all 0.0877
_refine_ls_R_factor_gt 0.0763
_refine_ls_shift/su_max 0.002
_refine_ls_shift/su_mean 0.000
_refine_ls_structure_factor_coef Fsqd
_refine_ls_weighting_details 'calc w=1/[\s^2^(Fo^2^)+(0.0804P)^2^+192.8070P] where P=(Fo^2^+2Fc^2^)/3'
_refine_ls_weighting_scheme calc
_refine_ls_wR_factor_gt 0.1893
_refine_ls_wR_factor_ref 0.1963
_reflns_number_gt 14873
_reflns_number_total 16998
_reflns_threshold_expression >2sigma(I)
_cod_data_source_file c2sc01029a.txt
_cod_data_source_block mm050
_cod_depositor_comments
;
The following automatic conversions were performed:

'_symmetry_cell_setting' value 'Monoclinic' changed to 'monoclinic'
according to
/usr/data/users/saulius/automatic-downloads/retrospective/RSC/lib/dictionaries/cif_core.dic
dictionary named 'cif_core.dic' version 2.4.2 from 2011-04-26.

Automatic conversion script
Id: cif_fix_values 2281 2013-09-26 08:29:07Z andrius 
;
_cod_original_cell_volume 14003(3)
_cod_original_sg_symbol_H-M P2(1)/n
_cod_original_formula_sum 'C144.50 H165 Dy2 N10 O19.50'
_cod_database_code 1515144

loop_
_symmetry_equiv_pos_as_xyz
'x, y, z'
'-x+1/2, y+1/2, -z+1/2'
'-x, -y, -z'
'x-1/2, -y-1/2, z-1/2'

loop_
_atom_site_label
_atom_site_type_symbol
_atom_site_fract_x
_atom_site_fract_y
_atom_site_fract_z
_atom_site_U_iso_or_equiv
_atom_site_adp_type
_atom_site_occupancy
_atom_site_symmetry_multiplicity
_atom_site_calc_flag
_atom_site_refinement_flags
_atom_site_disorder_assembly
_atom_site_disorder_group
Dy1 Dy 0.23437(4) 0.23271(2) 0.234370(9) 0.03230(17) Uani 1 1 d . . .
Dy2 Dy 0.51854(4) 0.24840(2) 0.526707(9) 0.03145(16) Uani 1 1 d . . .
N1 N 0.1587(7) 0.0680(4) 0.32736(16) 0.035(2) Uani 1 1 d . . .
N2 N 0.4079(7) 0.1511(4) 0.51293(15) 0.032(2) Uani 1 1 d . . .
N3 N 0.0611(8) 0.2736(4) 0.25725(16) 0.037(2) Uani 1 1 d . . .
N4 N 0.1345(8) 0.3380(4) 0.44462(18) 0.046(2) Uani 1 1 d . . .
N5 N 0.4839(8) 0.4091(4) 0.31603(17) 0.042(2) Uani 1 1 d . . .
N6 N 0.6128(7) 0.3445(4) 0.50998(15) 0.032(2) Uani 1 1 d . . .
N7 N 0.4422(7) 0.1922(4) 0.24538(14) 0.035(2) Uani 1 1 d . . .
N8 N 0.7537(8) 0.1575(4) 0.43199(16) 0.039(2) Uani 1 1 d . . .
N9 N 0.5290(8) 0.2646(5) 0.0310(2) 0.058(3) Uani 1 1 d . . .
N10 N 0.3283(8) 0.9839(4) 0.25026(19) 0.048(2) Uani 1 1 d . . .
O1 O 0.2075(6) 0.1596(3) 0.26221(12) 0.0334(16) Uani 1 1 d . . .
O2 O 0.0601(6) 0.1680(3) 0.22221(13) 0.0410(18) Uani 1 1 d . . .
O3 O 0.4229(7) 0.2193(3) 0.55847(13) 0.047(2) Uani 1 1 d . . .
O4 O 0.3546(9) 0.2333(5) 0.60685(17) 0.074(3) Uani 1 1 d . . .
O5 O 0.1314(7) 0.2899(3) 0.20650(14) 0.0476(19) Uani 1 1 d . . .
O6 O 0.1004(8) 0.3477(4) 0.16288(14) 0.057(2) Uani 1 1 d . . .
O7 O 0.3666(6) 0.2853(3) 0.50310(12) 0.0334(16) Uani 1 1 d . . .
O8 O 0.4272(6) 0.3449(3) 0.54431(14) 0.0449(19) Uani 1 1 d . . .
O9 O 0.3170(6) 0.3043(3) 0.25958(13) 0.0349(17) Uani 1 1 d . . .
O10 O 0.3731(7) 0.2981(3) 0.21330(12) 0.0442(19) Uani 1 1 d . . .
O11 O 0.6543(7) 0.2778(3) 0.55541(13) 0.048(2) Uani 1 1 d . . .
O12 O 0.7600(8) 0.2668(4) 0.60177(13) 0.059(2) Uani 1 1 d . . .
O13 O 0.2761(7) 0.1784(3) 0.20172(14) 0.051(2) Uani 1 1 d . . .
O14 O 0.2104(9) 0.1164(4) 0.16026(16) 0.073(3) Uani 1 1 d . . .
O15 O 0.6260(6) 0.2124(3) 0.49770(12) 0.0334(16) Uani 1 1 d . . .
O16 O 0.6442(6) 0.1562(3) 0.54072(12) 0.0388(18) Uani 1 1 d . . .
C1 C 0.1104(8) 0.1318(4) 0.2633(2) 0.034(3) Uani 1 1 d . . .
C2 C 0.0259(9) 0.1342(5) 0.24161(19) 0.037(3) Uani 1 1 d . . .
C3 C -0.0757(10) 0.1065(5) 0.2418(2) 0.048(3) Uani 1 1 d . . .
H3A H -0.1317 0.1096 0.2274 0.057 Uiso 1 1 calc R . .
C4 C -0.0975(10) 0.0736(6) 0.2631(2) 0.056(3) Uani 1 1 d . . .
H4A H -0.1677 0.0532 0.2631 0.067 Uiso 1 1 calc R . .
C5 C -0.0199(10) 0.0705(5) 0.2840(2) 0.045(3) Uani 1 1 d . . .
H5A H -0.0375 0.0486 0.2985 0.055 Uiso 1 1 calc R . .
C6 C 0.0858(9) 0.0987(4) 0.2847(2) 0.034(2) Uani 1 1 d . . .
C7 C -0.0059(11) 0.1661(6) 0.1975(2) 0.061(4) Uani 1 1 d . . .
H7A H -0.0678 0.1377 0.1980 0.092 Uiso 1 1 calc R . .
H7B H 0.0433 0.1545 0.1844 0.092 Uiso 1 1 calc R . .
H7C H -0.0381 0.2049 0.1934 0.092 Uiso 1 1 calc R . .
C8 C 0.1702(9) 0.0970(4) 0.30699(19) 0.033(2) Uani 1 1 d . . .
H8A H 0.2383 0.1189 0.3063 0.040 Uiso 1 1 calc R . .
C9 C 0.2474(8) 0.0703(4) 0.34838(19) 0.032(2) Uani 1 1 d . . .
C10 C 0.3319(9) 0.1126(5) 0.3521(2) 0.043(3) Uani 1 1 d . . .
H10C H 0.3326 0.1436 0.3400 0.052 Uiso 1 1 calc R . .
C11 C 0.4148(10) 0.1111(5) 0.3727(2) 0.049(3) Uani 1 1 d . . .
H11D H 0.4724 0.1404 0.3743 0.058 Uiso 1 1 calc R . .
C12 C 0.4148(9) 0.0680(5) 0.3908(2) 0.036(3) Uani 1 1 d . . .
C13 C 0.3280(10) 0.0277(5) 0.3882(2) 0.046(3) Uani 1 1 d . . .
H13A H 0.3246 -0.0017 0.4009 0.055 Uiso 1 1 calc R . .
C14 C 0.2451(10) 0.0291(5) 0.3673(2) 0.046(3) Uani 1 1 d . . .
H14A H 0.1856 0.0009 0.3661 0.055 Uiso 1 1 calc R . .
C15 C 0.5050(9) 0.0657(5) 0.4136(2) 0.041(3) Uani 1 1 d . . .
H15A H 0.5709 0.0895 0.4094 0.049 Uiso 1 1 calc R . .
H15B H 0.5316 0.0248 0.4158 0.049 Uiso 1 1 calc R . .
C16 C 0.4684(9) 0.0870(4) 0.4392(2) 0.034(2) Uani 1 1 d . . .
C17 C 0.4285(9) 0.1431(5) 0.4426(2) 0.042(3) Uani 1 1 d . . .
H17A H 0.4168 0.1682 0.4280 0.050 Uiso 1 1 calc R . .
C18 C 0.4052(8) 0.1638(4) 0.46609(18) 0.032(2) Uani 1 1 d . . .
H18A H 0.3774 0.2025 0.4677 0.039 Uiso 1 1 calc R . .
C19 C 0.4226(7) 0.1275(4) 0.48785(17) 0.025(2) Uani 1 1 d . . .
C20 C 0.4585(10) 0.0713(5) 0.4846(2) 0.040(3) Uani 1 1 d . . .
H20A H 0.4685 0.0460 0.4991 0.048 Uiso 1 1 calc R . .
C21 C 0.4806(10) 0.0505(4) 0.4609(2) 0.042(3) Uani 1 1 d . . .
H21A H 0.5044 0.0112 0.4591 0.051 Uiso 1 1 calc R . .
C22 C 0.3581(9) 0.1165(5) 0.5272(2) 0.039(3) Uani 1 1 d . . .
H22A H 0.3318 0.0808 0.5194 0.047 Uiso 1 1 calc R . .
C23 C 0.3688(9) 0.1765(5) 0.56805(19) 0.039(3) Uani 1 1 d . . .
C24 C 0.3359(9) 0.1248(5) 0.5542(2) 0.039(3) Uani 1 1 d . . .
C25 C 0.2793(10) 0.0800(6) 0.5661(2) 0.056(3) Uani 1 1 d . . .
H25A H 0.2604 0.0449 0.5570 0.067 Uiso 1 1 calc R . .
C26 C 0.2503(12) 0.0862(7) 0.5912(3) 0.071(4) Uani 1 1 d . . .
H26A H 0.2112 0.0558 0.5991 0.086 Uiso 1 1 calc R . .
C27 C 0.2797(11) 0.1373(7) 0.6043(3) 0.067(4) Uani 1 1 d . . .
H27A H 0.2603 0.1417 0.6214 0.081 Uiso 1 1 calc R . .
C28 C 0.3359(10) 0.1818(6) 0.5935(2) 0.051(3) Uani 1 1 d . . .
C29 C 0.4627(15) 0.2486(7) 0.6153(3) 0.090(5) Uani 1 1 d . . .
H29A H 0.4622 0.2860 0.6244 0.135 Uiso 1 1 calc R . .
H29B H 0.5076 0.2524 0.6006 0.135 Uiso 1 1 calc R . .
H29C H 0.4967 0.2184 0.6270 0.135 Uiso 1 1 calc R . .
C30 C 0.0387(10) 0.3209(5) 0.2031(2) 0.041(3) Uani 1 1 d . . .
C31 C 0.0162(12) 0.3527(5) 0.1788(2) 0.051(3) Uani 1 1 d . . .
C32 C -0.0817(13) 0.3845(6) 0.1744(3) 0.064(4) Uani 1 1 d . . .
H32A H -0.0963 0.4045 0.1585 0.077 Uiso 1 1 calc R . .
C33 C -0.1618(13) 0.3890(6) 0.1924(3) 0.070(4) Uani 1 1 d . . .
H33A H -0.2300 0.4108 0.1886 0.084 Uiso 1 1 calc R . .
C34 C -0.1387(11) 0.3609(6) 0.2157(3) 0.062(4) Uani 1 1 d . . .
H34A H -0.1912 0.3649 0.2282 0.074 Uiso 1 1 calc R . .
C35 C -0.0417(10) 0.3268(5) 0.2215(2) 0.045(3) Uani 1 1 d . . .
C36 C 0.0955(15) 0.3875(7) 0.1418(3) 0.083(5) Uani 1 1 d . . .
H36A H 0.1599 0.3803 0.1317 0.124 Uiso 1 1 calc R . .
H36B H 0.0994 0.4277 0.1484 0.124 Uiso 1 1 calc R . .
H36C H 0.0238 0.3819 0.1309 0.124 Uiso 1 1 calc R . .
C37 C -0.0255(9) 0.3029(5) 0.2469(2) 0.042(3) Uani 1 1 d . . .
H37A H -0.0855 0.3093 0.2575 0.050 Uiso 1 1 calc R . .
C38 C 0.0510(9) 0.2535(4) 0.28313(19) 0.036(3) Uani 1 1 d . . .
C39 C 0.1443(9) 0.2595(4) 0.30190(19) 0.033(2) Uani 1 1 d . . .
H39A H 0.2121 0.2780 0.2977 0.040 Uiso 1 1 calc R . .
C40 C 0.1379(9) 0.2386(4) 0.32631(19) 0.035(2) Uani 1 1 d . . .
H40A H 0.2015 0.2430 0.3389 0.041 Uiso 1 1 calc R . .
C41 C 0.0386(9) 0.2109(4) 0.3331(2) 0.037(3) Uani 1 1 d . . .
C42 C -0.0525(9) 0.2063(5) 0.3145(2) 0.037(3) Uani 1 1 d . . .
H42A H -0.1210 0.1883 0.3187 0.044 Uiso 1 1 calc R . .
C43 C -0.0460(8) 0.2275(4) 0.2897(2) 0.036(3) Uani 1 1 d . . .
H43A H -0.1100 0.2238 0.2772 0.043 Uiso 1 1 calc R . .
C44 C 0.0358(9) 0.1827(5) 0.35883(17) 0.037(3) Uani 1 1 d . . .
H44A H 0.0906 0.1498 0.3602 0.044 Uiso 1 1 calc R . .
H44B H -0.0413 0.1662 0.3599 0.044 Uiso 1 1 calc R . .
C45 C 0.0640(8) 0.2229(4) 0.38168(19) 0.033(2) Uani 1 1 d . . .
C46 C 0.1741(9) 0.2253(6) 0.3945(2) 0.048(3) Uani 1 1 d . . .
H46A H 0.2325 0.2011 0.3890 0.058 Uiso 1 1 calc R . .
C47 C 0.1983(9) 0.2627(6) 0.4151(2) 0.052(3) Uani 1 1 d . . .
H47A H 0.2734 0.2640 0.4236 0.062 Uiso 1 1 calc R . .
C48 C 0.1146(9) 0.2982(5) 0.42361(19) 0.038(3) Uani 1 1 d . . .
C49 C 0.0076(9) 0.2972(5) 0.4104(2) 0.047(3) Uani 1 1 d . . .
H49A H -0.0500 0.3225 0.4155 0.056 Uiso 1 1 calc R . .
C50 C -0.0166(10) 0.2598(5) 0.3900(2) 0.050(3) Uani 1 1 d . . .
H50A H -0.0915 0.2595 0.3813 0.060 Uiso 1 1 calc R . .
C51 C 0.2079(9) 0.3235(5) 0.4631(2) 0.039(3) Uani 1 1 d . . .
H51A H 0.2449 0.2867 0.4621 0.047 Uiso 1 1 calc R . .
C52 C 0.3195(9) 0.3367(5) 0.50462(19) 0.035(3) Uani 1 1 d . . .
C53 C 0.2388(10) 0.3596(5) 0.4858(2) 0.045(3) Uani 1 1 d . . .
C54 C 0.1937(13) 0.4157(6) 0.4885(3) 0.067(4) Uani 1 1 d . . .
H54A H 0.1415 0.4313 0.4753 0.080 Uiso 1 1 calc R . .
C55 C 0.2238(15) 0.4477(6) 0.5100(3) 0.087(5) Uani 1 1 d . . .
H55A H 0.1913 0.4854 0.5117 0.105 Uiso 1 1 calc R . .
C56 C 0.3025(12) 0.4259(6) 0.5296(3) 0.062(4) Uani 1 1 d . . .
H56A H 0.3244 0.4489 0.5444 0.074 Uiso 1 1 calc R . .
C57 C 0.3471(10) 0.3717(5) 0.5273(2) 0.045(3) Uani 1 1 d . . .
C58 C 0.4581(11) 0.3738(6) 0.5685(2) 0.060(4) Uani 1 1 d . . .
H58A H 0.4099 0.4084 0.5698 0.090 Uiso 1 1 calc R . .
H58B H 0.5383 0.3858 0.5695 0.090 Uiso 1 1 calc R . .
H58C H 0.4472 0.3470 0.5827 0.090 Uiso 1 1 calc R . .
C59 C 0.4023(9) 0.3361(4) 0.25419(19) 0.035(3) Uani 1 1 d . . .
C60 C 0.4373(9) 0.3365(4) 0.2291(2) 0.036(3) Uani 1 1 d . . .
C61 C 0.5231(11) 0.3714(5) 0.2214(2) 0.052(3) Uani 1 1 d . . .
H61A H 0.5429 0.3705 0.2042 0.062 Uiso 1 1 calc R . .
C62 C 0.5798(11) 0.4085(5) 0.2400(2) 0.059(4) Uani 1 1 d . . .
H62A H 0.6397 0.4329 0.2354 0.071 Uiso 1 1 calc R . .
C63 C 0.5499(10) 0.4097(5) 0.2643(2) 0.053(3) Uani 1 1 d . . .
H63A H 0.5882 0.4360 0.2763 0.063 Uiso 1 1 calc R . .
C64 C 0.4636(9) 0.3732(4) 0.2725(2) 0.036(3) Uani 1 1 d . . .
C65 C 0.3789(13) 0.3011(6) 0.1863(2) 0.067(4) Uani 1 1 d . . .
H65A H 0.4385 0.3288 0.1826 0.100 Uiso 1 1 calc R . .
H65B H 0.3052 0.3141 0.1778 0.100 Uiso 1 1 calc R . .
H65C H 0.3970 0.2623 0.1798 0.100 Uiso 1 1 calc R . .
C66 C 0.4364(10) 0.3746(5) 0.2989(2) 0.041(3) Uani 1 1 d . . .
H66A H 0.3801 0.3482 0.3039 0.050 Uiso 1 1 calc R . .
C67 C 0.4493(9) 0.4086(4) 0.3410(2) 0.038(3) Uani 1 1 d . . .
C68 C 0.3559(15) 0.3799(8) 0.3487(3) 0.097(6) Uani 1 1 d . . .
H68A H 0.3117 0.3556 0.3368 0.117 Uiso 1 1 calc R . .
C69 C 0.3249(14) 0.3859(7) 0.3738(2) 0.084(5) Uani 1 1 d . . .
H69A H 0.2584 0.3665 0.3783 0.100 Uiso 1 1 calc R . .
C70 C 0.3878(10) 0.4189(5) 0.3920(2) 0.043(3) Uani 1 1 d . . .
C71 C 0.4808(11) 0.4462(6) 0.3840(3) 0.063(4) Uani 1 1 d . . .
H71A H 0.5271 0.4695 0.3959 0.075 Uiso 1 1 calc R . .
C72 C 0.5101(11) 0.4412(5) 0.3592(2) 0.057(3) Uani 1 1 d . . .
H72A H 0.5756 0.4614 0.3547 0.068 Uiso 1 1 calc R . .
C73 C 0.3495(10) 0.4284(5) 0.4186(2) 0.049(3) Uani 1 1 d . . .
H73A H 0.3348 0.4706 0.4207 0.059 Uiso 1 1 calc R . .
H73B H 0.2764 0.4076 0.4195 0.059 Uiso 1 1 calc R . .
C74 C 0.4313(10) 0.4086(5) 0.4406(2) 0.044(3) Uani 1 1 d . . .
C75 C 0.4742(9) 0.3518(5) 0.4427(2) 0.038(3) Uani 1 1 d . . .
H75A H 0.4591 0.3262 0.4285 0.046 Uiso 1 1 calc R . .
C76 C 0.5373(9) 0.3309(4) 0.46449(19) 0.035(3) Uani 1 1 d . . .
H76A H 0.5660 0.2920 0.4649 0.042 Uiso 1 1 calc R . .
C77 C 0.5594(9) 0.3677(4) 0.48635(17) 0.033(2) Uani 1 1 d . . .
C78 C 0.5232(11) 0.4246(5) 0.4841(2) 0.046(3) Uani 1 1 d . . .
H78A H 0.5422 0.4509 0.4979 0.055 Uiso 1 1 calc R . .
C79 C 0.4590(11) 0.4451(5) 0.4618(2) 0.047(3) Uani 1 1 d . . .
H79A H 0.4339 0.4846 0.4611 0.057 Uiso 1 1 calc R . .
C80 C 0.6879(9) 0.3761(5) 0.5221(2) 0.042(3) Uani 1 1 d . . .
H80A H 0.7079 0.4105 0.5133 0.050 Uiso 1 1 calc R . .
C81 C 0.7278(9) 0.3189(5) 0.5624(2) 0.040(3) Uani 1 1 d . . .
C82 C 0.7480(9) 0.3674(5) 0.54738(19) 0.040(3) Uani 1 1 d . . .
C83 C 0.8290(11) 0.4097(6) 0.5567(3) 0.063(4) Uani 1 1 d . . .
H83A H 0.8442 0.4423 0.5464 0.075 Uiso 1 1 calc R . .
C84 C 0.8857(12) 0.4035(7) 0.5808(3) 0.075(4) Uani 1 1 d . . .
H84A H 0.9395 0.4325 0.5869 0.091 Uiso 1 1 calc R . .
C85 C 0.8664(11) 0.3554(6) 0.5966(2) 0.065(4) Uani 1 1 d . . .
H85A H 0.9070 0.3517 0.6132 0.078 Uiso 1 1 calc R . .
C86 C 0.7885(10) 0.3144(5) 0.58770(19) 0.042(3) Uani 1 1 d . . .
C87 C 0.8071(16) 0.2608(7) 0.6273(3) 0.096(5) Uani 1 1 d . . .
H87A H 0.7788 0.2247 0.6345 0.144 Uiso 1 1 calc R . .
H87B H 0.7850 0.2944 0.6373 0.144 Uiso 1 1 calc R . .
H87C H 0.8904 0.2591 0.6279 0.144 Uiso 1 1 calc R . .
C88 C 0.3527(12) 0.1429(5) 0.1937(2) 0.050(3) Uani 1 1 d . . .
C89 C 0.3202(14) 0.1078(6) 0.1709(2) 0.062(4) Uani 1 1 d . . .
C90 C 0.3984(17) 0.0699(7) 0.1622(3) 0.082(5) Uani 1 1 d . . .
H90A H 0.3762 0.0470 0.1474 0.099 Uiso 1 1 calc R . .
C91 C 0.5064(17) 0.0640(7) 0.1740(3) 0.084(5) Uani 1 1 d . . .
H91A H 0.5591 0.0383 0.1672 0.101 Uiso 1 1 calc R . .
C92 C 0.5370(14) 0.0956(6) 0.1954(3) 0.078(4) Uani 1 1 d . . .
H92A H 0.6119 0.0912 0.2038 0.093 Uiso 1 1 calc R . .
C93 C 0.4622(11) 0.1345(5) 0.2059(2) 0.048(3) Uani 1 1 d . . .
C94 C 0.1664(16) 0.0766(8) 0.1409(3) 0.104(6) Uani 1 1 d . . .
H94A H 0.0874 0.0870 0.1350 0.156 Uiso 1 1 calc R . .
H94B H 0.1689 0.0368 0.1479 0.156 Uiso 1 1 calc R . .
H94C H 0.2127 0.0785 0.1263 0.156 Uiso 1 1 calc R . .
C95 C 0.4998(10) 0.1619(5) 0.2306(2) 0.042(3) Uani 1 1 d . . .
H95A H 0.5780 0.1565 0.2365 0.050 Uiso 1 1 calc R . .
C96 C 0.5028(8) 0.2130(4) 0.26836(17) 0.028(2) Uani 1 1 d . . .
C97 C 0.4518(9) 0.2077(4) 0.2910(2) 0.038(3) Uani 1 1 d . . .
H97A H 0.3802 0.1886 0.2910 0.045 Uiso 1 1 calc R . .
C98 C 0.5058(9) 0.2306(5) 0.3137(2) 0.040(3) Uani 1 1 d . . .
H98A H 0.4702 0.2266 0.3292 0.048 Uiso 1 1 calc R . .
C99 C 0.6119(9) 0.2596(4) 0.3146(2) 0.040(3) Uani 1 1 d . . .
C100 C 0.6606(9) 0.2638(5) 0.2919(2) 0.043(3) Uani 1 1 d . . .
H10D H 0.7317 0.2833 0.2917 0.052 Uiso 1 1 calc R . .
C101 C 0.6074(9) 0.2400(4) 0.2693(2) 0.037(3) Uani 1 1 d . . .
H10E H 0.6444 0.2426 0.2540 0.045 Uiso 1 1 calc R . .
C102 C 0.6652(11) 0.2895(5) 0.3384(2) 0.048(3) Uani 1 1 d . . .
H10A H 0.6194 0.3247 0.3413 0.057 Uiso 1 1 calc R . .
H10B H 0.7422 0.3029 0.3351 0.057 Uiso 1 1 calc R . .
C103 C 0.6768(9) 0.2540(4) 0.3630(2) 0.035(2) Uani 1 1 d . . .
C104 C 0.6692(9) 0.2802(5) 0.3863(2) 0.046(3) Uani 1 1 d . . .
H10F H 0.6463 0.3200 0.3867 0.055 Uiso 1 1 calc R . .
C105 C 0.6936(10) 0.2508(5) 0.4093(2) 0.047(3) Uani 1 1 d . . .
H10G H 0.6901 0.2710 0.4251 0.056 Uiso 1 1 calc R . .
C106 C 0.7233(9) 0.1920(5) 0.40955(19) 0.035(3) Uani 1 1 d . . .
C107 C 0.7316(8) 0.1651(4) 0.38625(19) 0.031(2) Uani 1 1 d . . .
H10H H 0.7546 0.1254 0.3858 0.037 Uiso 1 1 calc R . .
C108 C 0.7068(8) 0.1954(5) 0.3633(2) 0.035(3) Uani 1 1 d . . .
H10I H 0.7105 0.1754 0.3475 0.042 Uiso 1 1 calc R . .
C109 C 0.7094(8) 0.1710(4) 0.4524(2) 0.034(2) Uani 1 1 d . . .
H10J H 0.6592 0.2036 0.4518 0.040 Uiso 1 1 calc R . .
C110 C 0.6816(8) 0.1626(4) 0.49850(17) 0.026(2) Uani 1 1 d . . .
C111 C 0.7306(9) 0.1399(5) 0.4764(2) 0.037(3) Uani 1 1 d . . .
C112 C 0.7901(10) 0.0866(5) 0.4784(2) 0.054(3) Uani 1 1 d . . .
H11E H 0.8203 0.0708 0.4637 0.065 Uiso 1 1 calc R . .
C113 C 0.8049(12) 0.0571(6) 0.5015(2) 0.062(4) Uani 1 1 d . . .
H11F H 0.8479 0.0219 0.5028 0.074 Uiso 1 1 calc R . .
C114 C 0.7562(11) 0.0791(5) 0.5233(2) 0.052(3) Uani 1 1 d . . .
H11G H 0.7657 0.0583 0.5391 0.063 Uiso 1 1 calc R . .
C115 C 0.6963(9) 0.1299(5) 0.52165(19) 0.035(3) Uani 1 1 d . . .
C116 C 0.6527(10) 0.1280(6) 0.5655(2) 0.053(3) Uani 1 1 d . . .
H11A H 0.7051 0.0947 0.5655 0.080 Uiso 1 1 calc R . .
H11B H 0.5772 0.1141 0.5690 0.080 Uiso 1 1 calc R . .
H11C H 0.6815 0.1559 0.5788 0.080 Uiso 1 1 calc R . .
C117 C 0.6218(11) 0.2752(7) 0.0143(3) 0.072(4) Uani 1 1 d . . .
H11H H 0.6312 0.2396 0.0039 0.086 Uiso 1 1 calc R . .
H11I H 0.6938 0.2813 0.0254 0.086 Uiso 1 1 calc R . .
C118 C 0.6042(11) 0.3267(8) -0.0039(3) 0.088(5) Uani 1 1 d . . .
H11L H 0.6681 0.3291 -0.0144 0.132 Uiso 1 1 calc R . .
H11M H 0.6001 0.3628 0.0061 0.132 Uiso 1 1 calc R . .
H11N H 0.5328 0.3215 -0.0150 0.132 Uiso 1 1 calc R . .
C119 C 0.4109(10) 0.2618(7) 0.0168(3) 0.075(4) Uani 1 1 d . . .
H11J H 0.3911 0.3009 0.0096 0.090 Uiso 1 1 calc R . .
H11K H 0.3559 0.2524 0.0293 0.090 Uiso 1 1 calc R . .
C120 C 0.3968(12) 0.2174(8) -0.0048(3) 0.083(5) Uani 1 1 d . . .
H12S H 0.3186 0.2190 -0.0132 0.124 Uiso 1 1 calc R . .
H12T H 0.4123 0.1781 0.0022 0.124 Uiso 1 1 calc R . .
H12U H 0.4504 0.2262 -0.0174 0.124 Uiso 1 1 calc R . .
C121 C 0.5515(11) 0.2070(6) 0.0453(3) 0.067(4) Uani 1 1 d . . .
H12A H 0.5566 0.1755 0.0324 0.081 Uiso 1 1 calc R . .
H12B H 0.4851 0.1983 0.0548 0.081 Uiso 1 1 calc R . .
C122 C 0.6589(11) 0.2050(7) 0.0642(3) 0.070(4) Uani 1 1 d . . .
H12V H 0.6658 0.1662 0.0723 0.105 Uiso 1 1 calc R . .
H12W H 0.6539 0.2348 0.0775 0.105 Uiso 1 1 calc R . .
H12X H 0.7258 0.2125 0.0550 0.105 Uiso 1 1 calc R . .
C123 C 0.5308(12) 0.3159(7) 0.0501(3) 0.070(4) Uani 1 1 d . . .
H12C H 0.6099 0.3208 0.0582 0.085 Uiso 1 1 calc R . .
H12D H 0.5098 0.3520 0.0403 0.085 Uiso 1 1 calc R . .
C124 C 0.4526(14) 0.3101(8) 0.0715(3) 0.090(5) Uani 1 1 d . . .
H17D H 0.4604 0.3448 0.0825 0.135 Uiso 1 1 calc R . .
H17B H 0.4738 0.2752 0.0818 0.135 Uiso 1 1 calc R . .
H17C H 0.3734 0.3065 0.0639 0.135 Uiso 1 1 calc R . .
C125 C 0.332(2) 0.9234(10) 0.2383(6) 0.058(7) Uani 0.50 1 d P A 1
H12E H 0.3746 0.8973 0.2511 0.070 Uiso 0.50 1 calc PR A 1
H12F H 0.2531 0.9085 0.2355 0.070 Uiso 0.50 1 calc PR A 1
C128 C 0.299(2) 1.0306(10) 0.2331(5) 0.048(6) Uani 0.50 1 d P A 1
H12G H 0.3614 1.0353 0.2219 0.057 Uiso 0.50 1 calc PR A 1
H12H H 0.2961 1.0669 0.2433 0.057 Uiso 0.50 1 calc PR A 1
C131 C 0.242(2) 0.9793(10) 0.2712(4) 0.044(6) Uani 0.50 1 d P A 1
H13B H 0.2286 1.0194 0.2774 0.053 Uiso 0.50 1 calc PR A 1
H13C H 0.1691 0.9647 0.2627 0.053 Uiso 0.50 1 calc PR A 1
C134 C 0.447(2) 0.9951(11) 0.2656(5) 0.055(7) Uani 0.50 1 d P A 1
H13D H 0.4581 0.9637 0.2787 0.066 Uiso 0.50 1 calc PR A 1
H13E H 0.5048 0.9884 0.2534 0.066 Uiso 0.50 1 calc PR A 1
C126 C 0.405(2) 0.9676(14) 0.2289(6) 0.076(9) Uani 0.50 1 d P A 2
H12I H 0.4029 1.0010 0.2168 0.092 Uiso 0.50 1 calc PR A 2
H12J H 0.4840 0.9646 0.2371 0.092 Uiso 0.50 1 calc PR A 2
C129 C 0.204(2) 0.9944(10) 0.2397(5) 0.051(6) Uani 0.50 1 d P A 2
H12K H 0.1658 0.9559 0.2374 0.061 Uiso 0.50 1 calc PR A 2
H12L H 0.1661 1.0162 0.2528 0.061 Uiso 0.50 1 calc PR A 2
C132 C 0.334(3) 0.9384(11) 0.2697(6) 0.075(9) Uani 0.50 1 d P A 2
H13F H 0.4161 0.9329 0.2758 0.090 Uiso 0.50 1 calc PR A 2
H13G H 0.3082 0.9017 0.2610 0.090 Uiso 0.50 1 calc PR A 2
C135 C 0.375(2) 1.0432(10) 0.2613(6) 0.069(8) Uani 0.50 1 d P A 2
H13H H 0.3847 1.0690 0.2465 0.083 Uiso 0.50 1 calc PR A 2
H13I H 0.3139 1.0609 0.2706 0.083 Uiso 0.50 1 calc PR A 2
C127 C 0.383(2) 0.9177(7) 0.2144(4) 0.127(8) Uani 1 1 d . . .
H12M H 0.3806 0.8767 0.2090 0.191 Uiso 0.50 1 calc PR A 1
H12N H 0.4621 0.9312 0.2168 0.191 Uiso 0.50 1 calc PR A 1
H12O H 0.3398 0.9415 0.2011 0.191 Uiso 0.50 1 calc PR A 1
H12P H 0.4361 0.9154 0.2012 0.191 Uiso 0.50 1 calc PR A 2
H12Q H 0.3044 0.9191 0.2061 0.191 Uiso 0.50 1 calc PR A 2
H12R H 0.3922 0.8833 0.2256 0.191 Uiso 0.50 1 calc PR A 2
C130 C 0.1859(13) 1.0260(6) 0.2155(3) 0.072(4) Uani 1 1 d . . .
H13J H 0.1780 1.0599 0.2040 0.108 Uiso 0.50 1 calc PR A 1
H13K H 0.1219 1.0250 0.2261 0.108 Uiso 0.50 1 calc PR A 1
H13L H 0.1860 0.9901 0.2052 0.108 Uiso 0.50 1 calc PR A 1
H13M H 0.1039 1.0302 0.2105 0.108 Uiso 0.50 1 calc PR A 2
H13N H 0.2207 1.0044 0.2021 0.108 Uiso 0.50 1 calc PR A 2
H13O H 0.2209 1.0648 0.2175 0.108 Uiso 0.50 1 calc PR A 2
C133 C 0.2721(13) 0.9439(6) 0.2932(3) 0.072(4) Uani 1 1 d . . .
H13P H 0.2109 0.9455 0.3046 0.107 Uiso 0.50 1 calc PR A 1
H13Q H 0.3431 0.9583 0.3024 0.107 Uiso 0.50 1 calc PR A 1
H13R H 0.2826 0.9034 0.2878 0.107 Uiso 0.50 1 calc PR A 1
H13S H 0.2848 0.9087 0.3038 0.107 Uiso 0.50 1 calc PR A 2
H13T H 0.1903 0.9484 0.2880 0.107 Uiso 0.50 1 calc PR A 2
H13U H 0.3002 0.9782 0.3031 0.107 Uiso 0.50 1 calc PR A 2
C136 C 0.4761(19) 1.0453(7) 0.2779(4) 0.131(9) Uani 1 1 d . . .
H13V H 0.5561 1.0435 0.2850 0.197 Uiso 0.50 1 calc PR A 1
H13W H 0.4276 1.0512 0.2918 0.197 Uiso 0.50 1 calc PR A 1
H13X H 0.4656 1.0780 0.2657 0.197 Uiso 0.50 1 calc PR A 1
H13Y H 0.4934 1.0860 0.2827 0.197 Uiso 0.50 1 calc PR A 2
H13Z H 0.5386 1.0291 0.2691 0.197 Uiso 0.50 1 calc PR A 2
H16A H 0.4671 1.0224 0.2934 0.197 Uiso 0.50 1 calc PR A 2
C137 C 0.8492(13) 0.5380(7) 0.1539(3) 0.086(5) Uiso 1 1 d D . .
H16B H 0.8822 0.5732 0.1624 0.129 Uiso 1 1 calc R . .
H16C H 0.8473 0.5424 0.1352 0.129 Uiso 1 1 calc R . .
H16D H 0.8959 0.5039 0.1594 0.129 Uiso 1 1 calc R . .
C138 C 0.7329(13) 0.5296(7) 0.1608(3) 0.079(4) Uiso 1 1 d D . .
H16E H 0.7348 0.5264 0.1798 0.095 Uiso 1 1 calc R . .
H16F H 0.6860 0.5641 0.1553 0.095 Uiso 1 1 calc R . .
O17 O 0.6814(7) 0.4782(4) 0.14923(16) 0.060(2) Uiso 1 1 d D . .
C139 C 0.5709(11) 0.4657(6) 0.1564(3) 0.062(3) Uiso 1 1 d D . .
H16G H 0.5200 0.4997 0.1525 0.074 Uiso 1 1 calc R . .
H16H H 0.5750 0.4578 0.1751 0.074 Uiso 1 1 calc R . .
C140 C 0.5255(13) 0.4138(6) 0.1418(3) 0.077(4) Uiso 1 1 d D . .
H14J H 0.4489 0.4049 0.1464 0.116 Uiso 1 1 calc R . .
H14K H 0.5758 0.3803 0.1459 0.116 Uiso 1 1 calc R . .
H14L H 0.5219 0.4220 0.1233 0.116 Uiso 1 1 calc R . .
C141 C 0.804(3) 0.0815(14) 0.1349(7) 0.091(10) Uiso 0.50 1 d P B 2
H14M H 0.7849 0.0598 0.1188 0.137 Uiso 0.50 1 calc PR B 2
H14N H 0.7977 0.0556 0.1496 0.137 Uiso 0.50 1 calc PR B 2
H14O H 0.8830 0.0959 0.1354 0.137 Uiso 0.50 1 calc PR B 2
C142 C 0.727(2) 0.1307(12) 0.1360(5) 0.068(8) Uiso 0.50 1 d P B 2
H14B H 0.7330 0.1554 0.1206 0.081 Uiso 0.50 1 calc PR B 2
H14C H 0.6482 0.1153 0.1348 0.081 Uiso 0.50 1 calc PR B 2
O18 O 0.7424(12) 0.1651(6) 0.1569(3) 0.046(4) Uiso 0.50 1 d P B 2
C143 C 0.672(2) 0.2106(12) 0.1558(6) 0.070(8) Uiso 0.50 1 d P B 2
H14D H 0.5924 0.1968 0.1554 0.084 Uiso 0.50 1 calc PR B 2
H14E H 0.6796 0.2332 0.1399 0.084 Uiso 0.50 1 calc PR B 2
C144 C 0.699(3) 0.2461(15) 0.1772(7) 0.099(11) Uiso 0.50 1 d P B 2
H14P H 0.6465 0.2795 0.1765 0.148 Uiso 0.50 1 calc PR B 2
H14Q H 0.7774 0.2602 0.1774 0.148 Uiso 0.50 1 calc PR B 2
H14R H 0.6913 0.2235 0.1929 0.148 Uiso 0.50 1 calc PR B 2
C145 C 0.785(5) 0.470(2) 0.2970(11) 0.22(3) Uiso 0.50 1 d PD C 1
H14S H 0.7370 0.4647 0.2808 0.326 Uiso 0.50 1 calc PR C 1
H14T H 0.8538 0.4923 0.2937 0.326 Uiso 0.50 1 calc PR C 1
H14U H 0.7429 0.4923 0.3090 0.326 Uiso 0.50 1 calc PR C 1
C146 C 0.818(3) 0.4136(16) 0.3081(7) 0.113(13) Uiso 0.50 1 d PD C 1
H14F H 0.7472 0.3919 0.3102 0.136 Uiso 0.50 1 calc PR C 1
H14G H 0.8576 0.3920 0.2951 0.136 Uiso 0.50 1 calc PR C 1
O19 O 0.887(3) 0.4100(18) 0.3314(7) 0.210(17) Uiso 0.50 1 d PD C 1
C147 C 0.872(3) 0.418(2) 0.3574(7) 0.157(19) Uiso 0.50 1 d PD C 1
H14H H 0.8343 0.3843 0.3646 0.188 Uiso 0.50 1 calc PR C 1
H14I H 0.8260 0.4540 0.3599 0.188 Uiso 0.50 1 calc PR C 1
C148 C 0.993(4) 0.425(2) 0.3690(9) 0.18(2) Uiso 0.50 1 d PD C 1
H14V H 0.9940 0.4329 0.3875 0.263 Uiso 0.50 1 calc PR C 1
H14W H 1.0285 0.4581 0.3608 0.263 Uiso 0.50 1 calc PR C 1
H14X H 1.0354 0.3893 0.3663 0.263 Uiso 0.50 1 calc PR C 1
O20 O 0.4091(10) 0.4812(5) 0.0774(2) 0.095(3) Uiso 1 1 d D . .
C149 C 0.3647(17) 0.5730(8) 0.0587(4) 0.116(6) Uiso 1 1 d D . .
H14Y H 0.3048 0.5505 0.0487 0.173 Uiso 1 1 calc R . .
H14Z H 0.4130 0.5921 0.0469 0.173 Uiso 1 1 calc R . .
H15C H 0.3298 0.6028 0.0689 0.173 Uiso 1 1 calc R . .
C150 C 0.4353(11) 0.5332(6) 0.0761(3) 0.059(3) Uiso 1 1 d D . .
C151 C 0.5290(13) 0.5572(7) 0.0925(3) 0.084(5) Uiso 1 1 d D . .
H15D H 0.5684 0.5257 0.1026 0.126 Uiso 1 1 calc R . .
H15E H 0.5002 0.5859 0.1042 0.126 Uiso 1 1 calc R . .
H15F H 0.5824 0.5763 0.0820 0.126 Uiso 1 1 calc R . .
O21 O 0.803(3) 0.4121(15) 0.4458(7) 0.194(16) Uiso 0.50 1 d PD D 1
C152 C 0.743(2) 0.4907(12) 0.4166(6) 0.080(9) Uiso 0.50 1 d PD D 1
H15G H 0.6727 0.4689 0.4119 0.120 Uiso 0.50 1 calc PR D 1
H15H H 0.7771 0.5022 0.4010 0.120 Uiso 0.50 1 calc PR D 1
H15I H 0.7264 0.5257 0.4264 0.120 Uiso 0.50 1 calc PR D 1
C153 C 0.825(2) 0.4529(13) 0.4328(6) 0.089(10) Uiso 0.50 1 d PD D 1
C154 C 0.937(2) 0.4757(16) 0.4385(7) 0.117(13) Uiso 0.50 1 d PD D 1
H15J H 0.9851 0.4470 0.4484 0.175 Uiso 0.50 1 calc PR D 1
H15K H 0.9342 0.5118 0.4485 0.175 Uiso 0.50 1 calc PR D 1
H15L H 0.9703 0.4842 0.4224 0.175 Uiso 0.50 1 calc PR D 1

loop_
_atom_site_aniso_label
_atom_site_aniso_U_11
_atom_site_aniso_U_22
_atom_site_aniso_U_33
_atom_site_aniso_U_23
_atom_site_aniso_U_13
_atom_site_aniso_U_12
Dy1 0.0431(3) 0.0330(3) 0.0203(3) 0.0037(2) 0.0011(2) -0.0010(2)
Dy2 0.0386(3) 0.0344(3) 0.0213(3) -0.0005(2) 0.0022(2) -0.0068(2)
N1 0.042(5) 0.041(5) 0.024(5) 0.005(4) 0.006(4) -0.004(4)
N2 0.026(5) 0.042(5) 0.027(5) 0.005(4) 0.000(4) -0.007(4)
N3 0.051(6) 0.032(5) 0.027(5) -0.002(4) 0.000(4) -0.008(4)
N4 0.045(6) 0.054(6) 0.036(6) -0.002(5) -0.006(5) 0.008(5)
N5 0.048(6) 0.044(5) 0.034(6) -0.010(4) 0.004(5) -0.006(4)
N6 0.039(5) 0.038(5) 0.019(5) 0.000(4) 0.001(4) -0.002(4)
N7 0.047(5) 0.049(5) 0.010(4) 0.004(4) 0.014(4) -0.004(4)
N8 0.049(6) 0.046(5) 0.022(5) -0.002(4) 0.008(4) 0.007(4)
N9 0.039(6) 0.073(7) 0.063(7) 0.011(6) 0.009(5) 0.008(5)
N10 0.054(6) 0.037(6) 0.054(7) -0.007(5) 0.014(5) -0.006(5)
O1 0.034(4) 0.041(4) 0.025(4) 0.007(3) 0.003(3) 0.001(3)
O2 0.041(4) 0.060(5) 0.020(4) 0.003(3) -0.011(3) -0.010(4)
O3 0.065(5) 0.054(5) 0.024(4) -0.005(4) 0.012(4) -0.019(4)
O4 0.074(7) 0.102(8) 0.047(6) -0.014(5) 0.006(5) -0.014(6)
O5 0.055(5) 0.054(5) 0.033(5) 0.011(4) -0.001(4) 0.005(4)
O6 0.089(7) 0.066(5) 0.016(4) 0.018(4) 0.002(4) 0.001(5)
O7 0.039(4) 0.041(4) 0.019(4) -0.004(3) -0.001(3) -0.001(3)
O8 0.050(5) 0.052(5) 0.033(5) -0.016(4) 0.007(4) -0.002(4)
O9 0.034(4) 0.044(4) 0.029(4) 0.007(3) 0.012(3) -0.005(3)
O10 0.070(5) 0.057(5) 0.005(4) 0.008(3) 0.006(3) -0.011(4)
O11 0.061(5) 0.054(5) 0.024(4) 0.008(3) -0.011(4) -0.017(4)
O12 0.083(6) 0.077(6) 0.013(4) 0.005(4) -0.012(4) -0.010(5)
O13 0.069(6) 0.058(5) 0.025(4) -0.004(4) 0.001(4) -0.008(4)
O14 0.097(8) 0.094(7) 0.030(5) -0.022(5) 0.010(5) -0.035(6)
O15 0.042(4) 0.034(4) 0.024(4) 0.004(3) 0.002(3) 0.003(3)
O16 0.046(4) 0.056(5) 0.015(4) 0.009(3) 0.004(3) 0.000(4)
C1 0.028(6) 0.026(5) 0.045(7) -0.002(5) -0.002(5) 0.002(5)
C2 0.046(7) 0.048(7) 0.017(6) 0.007(5) 0.000(5) -0.009(5)
C3 0.041(7) 0.058(7) 0.040(7) -0.001(6) -0.020(6) -0.005(6)
C4 0.044(7) 0.068(8) 0.055(9) 0.006(7) -0.002(7) -0.022(6)
C5 0.050(7) 0.047(7) 0.040(7) 0.014(5) 0.004(6) -0.016(6)
C6 0.035(6) 0.032(6) 0.035(7) 0.004(5) -0.001(5) 0.000(5)
C7 0.070(9) 0.075(9) 0.034(7) 0.003(6) -0.024(6) -0.015(7)
C8 0.041(6) 0.036(6) 0.026(6) 0.004(5) 0.017(5) 0.000(5)
C9 0.031(6) 0.038(6) 0.026(6) 0.002(5) 0.005(5) -0.005(5)
C10 0.051(7) 0.048(7) 0.030(7) 0.018(5) 0.003(6) -0.006(6)
C11 0.038(7) 0.062(8) 0.045(8) -0.002(6) 0.001(6) -0.013(6)
C12 0.037(6) 0.041(6) 0.032(6) -0.006(5) 0.006(5) 0.010(5)
C13 0.056(8) 0.047(7) 0.032(7) 0.010(5) -0.005(6) -0.015(6)
C14 0.049(7) 0.037(6) 0.051(8) 0.007(6) 0.006(6) -0.015(5)
C15 0.037(6) 0.054(7) 0.032(7) 0.000(5) 0.004(5) 0.005(5)
C16 0.036(6) 0.032(6) 0.032(6) -0.007(5) -0.001(5) -0.003(5)
C17 0.050(7) 0.036(6) 0.036(7) -0.001(5) -0.011(5) 0.002(5)
C18 0.040(6) 0.040(6) 0.017(6) -0.002(5) 0.003(5) 0.005(5)
C19 0.021(5) 0.038(6) 0.016(6) 0.005(4) 0.000(4) -0.006(4)
C20 0.057(7) 0.039(7) 0.023(6) 0.009(5) 0.000(5) 0.004(5)
C21 0.064(8) 0.027(6) 0.037(7) -0.005(5) 0.012(6) 0.007(5)
C22 0.037(6) 0.039(6) 0.042(7) -0.009(5) 0.005(5) -0.008(5)
C23 0.037(6) 0.062(8) 0.020(6) 0.009(5) 0.006(5) -0.007(6)
C24 0.028(6) 0.052(7) 0.036(7) 0.006(5) 0.003(5) -0.005(5)
C25 0.049(8) 0.063(8) 0.059(9) 0.011(7) 0.018(6) -0.016(6)
C26 0.074(10) 0.096(11) 0.048(9) 0.018(8) 0.023(7) -0.032(8)
C27 0.063(9) 0.105(12) 0.037(8) 0.009(8) 0.017(7) -0.011(8)
C28 0.044(7) 0.079(9) 0.033(7) 0.001(7) 0.014(6) -0.005(6)
C29 0.104(14) 0.088(12) 0.075(11) -0.003(9) -0.011(10) 0.001(10)
C30 0.043(7) 0.046(7) 0.028(7) 0.010(5) -0.024(5) -0.001(6)
C31 0.077(9) 0.041(7) 0.030(7) 0.007(5) -0.020(7) -0.002(6)
C32 0.085(11) 0.056(8) 0.047(9) 0.022(6) -0.017(8) 0.001(8)
C33 0.068(10) 0.074(10) 0.063(10) 0.029(8) -0.016(8) 0.014(7)
C34 0.054(8) 0.062(8) 0.067(10) 0.016(7) -0.010(7) 0.010(7)
C35 0.052(8) 0.042(7) 0.040(7) 0.007(5) -0.006(6) -0.004(6)
C36 0.123(14) 0.083(10) 0.039(8) 0.027(7) -0.007(8) -0.017(9)
C37 0.039(7) 0.046(7) 0.037(7) 0.015(5) -0.007(5) -0.001(5)
C38 0.051(7) 0.035(6) 0.023(6) 0.006(5) 0.010(5) 0.012(5)
C39 0.040(6) 0.031(6) 0.029(6) 0.005(5) 0.003(5) -0.001(5)
C40 0.031(6) 0.045(6) 0.027(6) -0.003(5) 0.003(5) -0.004(5)
C41 0.035(6) 0.039(6) 0.037(7) -0.001(5) 0.005(5) 0.002(5)
C42 0.034(6) 0.046(6) 0.034(7) -0.002(5) 0.016(5) -0.004(5)
C43 0.027(6) 0.047(6) 0.032(7) 0.001(5) -0.001(5) 0.001(5)
C44 0.048(7) 0.054(7) 0.011(5) 0.007(5) 0.014(5) 0.001(5)
C45 0.034(6) 0.042(6) 0.025(6) 0.010(5) 0.009(5) 0.005(5)
C46 0.035(7) 0.082(9) 0.029(7) -0.003(6) 0.008(5) 0.026(6)
C47 0.021(6) 0.086(9) 0.046(8) -0.024(7) -0.003(5) 0.011(6)
C48 0.042(7) 0.051(7) 0.022(6) 0.000(5) -0.001(5) 0.001(5)
C49 0.035(7) 0.063(8) 0.041(7) -0.009(6) -0.004(5) 0.016(6)
C50 0.037(7) 0.068(8) 0.044(7) -0.005(6) -0.005(5) 0.005(6)
C51 0.038(6) 0.048(7) 0.033(7) 0.003(5) 0.003(5) 0.006(5)
C52 0.046(7) 0.042(7) 0.018(6) -0.003(5) 0.004(5) -0.002(5)
C53 0.055(7) 0.042(7) 0.035(7) -0.006(5) -0.006(6) 0.005(6)
C54 0.084(10) 0.055(8) 0.058(9) -0.010(7) -0.008(7) 0.015(7)
C55 0.130(14) 0.056(9) 0.072(11) -0.027(8) -0.009(10) 0.036(9)
C56 0.078(10) 0.059(9) 0.046(8) -0.024(7) 0.001(7) -0.002(7)
C57 0.051(7) 0.044(7) 0.040(7) -0.006(6) 0.000(6) 0.002(6)
C58 0.067(9) 0.088(10) 0.024(7) -0.032(6) 0.004(6) 0.000(7)
C59 0.047(7) 0.036(6) 0.023(6) 0.008(5) 0.014(5) 0.013(5)
C60 0.037(6) 0.040(6) 0.030(7) 0.000(5) -0.001(5) -0.001(5)
C61 0.083(9) 0.055(7) 0.022(6) 0.004(5) 0.033(6) -0.002(7)
C62 0.071(9) 0.057(8) 0.054(9) -0.007(7) 0.029(7) -0.018(7)
C63 0.050(8) 0.052(7) 0.058(9) -0.023(6) 0.011(6) -0.012(6)
C64 0.034(6) 0.043(6) 0.032(7) -0.001(5) 0.010(5) -0.001(5)
C65 0.104(11) 0.054(8) 0.044(8) 0.010(6) 0.010(7) -0.018(8)
C66 0.048(7) 0.040(6) 0.035(7) -0.003(5) -0.002(6) 0.001(5)
C67 0.049(7) 0.038(6) 0.025(7) -0.001(5) -0.001(5) -0.003(5)
C68 0.123(14) 0.129(14) 0.042(9) -0.031(9) 0.021(9) -0.074(12)
C69 0.104(12) 0.116(13) 0.034(8) -0.023(8) 0.023(8) -0.062(10)
C70 0.056(8) 0.045(7) 0.027(6) -0.003(5) -0.001(6) 0.009(6)
C71 0.061(9) 0.075(9) 0.048(9) -0.008(7) -0.018(7) -0.019(7)
C72 0.069(9) 0.065(8) 0.038(8) -0.008(6) 0.017(7) -0.021(7)
C73 0.056(8) 0.062(8) 0.027(7) 0.005(5) -0.004(6) 0.013(6)
C74 0.057(8) 0.053(7) 0.022(6) 0.006(5) 0.008(5) 0.010(6)
C75 0.047(7) 0.044(7) 0.025(6) -0.005(5) 0.008(5) 0.001(5)
C76 0.040(6) 0.033(6) 0.032(7) -0.002(5) 0.006(5) 0.005(5)
C77 0.047(7) 0.044(7) 0.008(5) -0.002(4) 0.004(5) -0.008(5)
C78 0.073(8) 0.036(7) 0.028(7) -0.006(5) 0.009(6) 0.003(6)
C79 0.082(9) 0.036(6) 0.021(6) 0.004(5) -0.006(6) 0.011(6)
C80 0.050(7) 0.038(6) 0.039(7) -0.005(5) 0.009(6) -0.016(5)
C81 0.037(6) 0.046(7) 0.037(7) -0.007(5) 0.003(5) -0.010(5)
C82 0.048(7) 0.046(7) 0.022(6) -0.004(5) -0.006(5) -0.010(5)
C83 0.062(9) 0.068(9) 0.055(9) 0.004(7) -0.002(7) -0.031(7)
C84 0.070(10) 0.092(11) 0.059(10) -0.013(8) -0.016(8) -0.038(8)
C85 0.060(9) 0.095(11) 0.032(7) 0.007(7) -0.027(6) -0.020(8)
C86 0.049(7) 0.064(8) 0.014(6) -0.002(5) 0.001(5) -0.007(6)
C87 0.129(15) 0.096(12) 0.057(11) 0.005(9) -0.012(10) -0.010(11)
C88 0.071(9) 0.047(7) 0.034(7) 0.005(6) 0.021(7) -0.011(7)
C89 0.101(12) 0.059(8) 0.029(7) -0.013(6) 0.025(8) -0.021(8)
C90 0.126(15) 0.077(11) 0.050(10) -0.036(8) 0.036(10) -0.023(10)
C91 0.103(14) 0.082(11) 0.074(12) -0.032(9) 0.035(10) 0.004(10)
C92 0.094(12) 0.084(10) 0.060(10) -0.023(8) 0.030(9) 0.010(9)
C93 0.059(8) 0.056(7) 0.030(7) -0.007(6) 0.016(6) 0.000(6)
C94 0.122(15) 0.135(15) 0.055(10) -0.056(10) 0.014(10) -0.051(12)
C95 0.040(7) 0.052(7) 0.035(7) -0.003(6) 0.012(5) 0.001(5)
C96 0.028(6) 0.042(6) 0.014(6) 0.010(4) 0.005(4) 0.004(5)
C97 0.040(6) 0.037(6) 0.032(7) 0.007(5) -0.015(5) -0.002(5)
C98 0.036(6) 0.044(6) 0.043(7) 0.013(5) 0.010(5) 0.000(5)
C99 0.042(7) 0.038(6) 0.038(7) 0.010(5) -0.007(5) 0.005(5)
C100 0.033(6) 0.047(7) 0.048(8) 0.009(6) -0.001(6) 0.004(5)
C101 0.037(6) 0.045(6) 0.032(7) 0.007(5) 0.011(5) 0.007(5)
C102 0.061(8) 0.042(7) 0.039(7) 0.003(5) -0.006(6) -0.002(6)
C103 0.034(6) 0.041(7) 0.030(6) -0.006(5) 0.000(5) 0.003(5)
C104 0.045(7) 0.042(7) 0.052(8) 0.013(6) 0.012(6) 0.008(5)
C105 0.051(7) 0.047(7) 0.044(8) -0.006(6) 0.017(6) 0.011(6)
C106 0.035(6) 0.049(7) 0.022(6) -0.001(5) 0.010(5) 0.002(5)
C107 0.025(5) 0.039(6) 0.029(6) 0.004(5) 0.000(4) 0.003(4)
C108 0.031(6) 0.046(7) 0.029(6) -0.007(5) 0.005(5) -0.006(5)
C109 0.028(6) 0.038(6) 0.034(7) -0.003(5) -0.004(5) 0.004(5)
C110 0.030(6) 0.035(6) 0.012(5) 0.001(4) -0.005(4) -0.006(5)
C111 0.041(6) 0.041(6) 0.027(6) 0.002(5) -0.004(5) 0.002(5)
C112 0.054(8) 0.063(8) 0.047(8) 0.002(6) 0.016(6) 0.016(6)
C113 0.089(10) 0.060(8) 0.037(8) 0.008(6) 0.009(7) 0.026(7)
C114 0.065(8) 0.050(7) 0.038(8) 0.017(6) -0.008(6) 0.005(6)
C115 0.036(6) 0.044(7) 0.026(6) 0.009(5) 0.005(5) 0.001(5)
C116 0.049(7) 0.070(8) 0.041(8) 0.025(6) -0.001(6) -0.005(6)
C117 0.042(8) 0.100(11) 0.074(10) 0.014(9) 0.015(7) 0.004(7)
C118 0.039(8) 0.152(16) 0.073(11) 0.046(11) 0.004(7) 0.001(9)
C119 0.034(7) 0.109(12) 0.083(11) 0.021(9) 0.002(7) 0.010(7)
C120 0.056(9) 0.118(13) 0.071(11) 0.013(10) -0.008(8) -0.003(9)
C121 0.061(9) 0.080(10) 0.061(9) 0.015(7) 0.006(7) 0.011(7)
C122 0.044(8) 0.100(11) 0.064(9) 0.013(8) -0.003(7) 0.011(7)
C123 0.061(9) 0.090(11) 0.063(10) 0.009(8) 0.021(7) 0.005(8)
C124 0.079(11) 0.104(13) 0.088(12) -0.020(10) 0.018(9) 0.011(9)
C125 0.052(16) 0.030(13) 0.09(2) -0.006(13) -0.011(14) 0.002(11)
C128 0.052(15) 0.039(13) 0.050(16) 0.004(11) -0.012(12) 0.001(11)
C131 0.061(16) 0.051(14) 0.019(12) 0.002(10) 0.000(11) 0.014(12)
C134 0.059(16) 0.057(16) 0.048(16) -0.006(12) -0.001(13) -0.002(13)
C126 0.050(17) 0.09(2) 0.10(2) -0.021(18) 0.021(16) -0.014(15)
C129 0.058(16) 0.047(14) 0.053(17) 0.008(12) 0.029(13) 0.005(12)
C132 0.09(2) 0.046(16) 0.08(2) 0.022(15) -0.022(18) -0.019(16)
C135 0.067(19) 0.035(14) 0.11(3) -0.005(14) 0.031(18) 0.001(13)
C127 0.24(3) 0.059(11) 0.098(15) -0.006(10) 0.072(16) 0.020(13)
C130 0.079(10) 0.071(9) 0.066(10) 0.000(8) 0.008(8) -0.004(8)
C133 0.078(10) 0.076(10) 0.062(10) 0.003(8) 0.014(8) 0.002(8)
C136 0.154(19) 0.060(11) 0.16(2) 0.001(11) -0.084(16) -0.022(11)

loop_
_atom_type_symbol
_atom_type_description
_atom_type_scat_dispersion_real
_atom_type_scat_dispersion_imag
_atom_type_scat_source
C C 0.0033 0.0016 'International Tables Vol C Tables 4.2.6.8 and 6.1.1.4'
H H 0.0000 0.0000 'International Tables Vol C Tables 4.2.6.8 and 6.1.1.4'
N N 0.0061 0.0033 'International Tables Vol C Tables 4.2.6.8 and 6.1.1.4'
O O 0.0106 0.0060 'International Tables Vol C Tables 4.2.6.8 and 6.1.1.4'
Dy Dy -0.1892 4.4098 'International Tables Vol C Tables 4.2.6.8 and 6.1.1.4'

loop_
_geom_angle_atom_site_label_1
_geom_angle_atom_site_label_2
_geom_angle_atom_site_label_3
_geom_angle
O13 Dy1 O5 88.5(3)
O13 Dy1 O9 137.9(3)
O5 Dy1 O9 97.5(3)
O13 Dy1 O1 97.9(3)
O5 Dy1 O1 138.9(3)
O9 Dy1 O1 104.0(2)
O13 Dy1 O10 78.1(3)
O5 Dy1 O10 72.7(3)
O9 Dy1 O10 64.4(2)
O1 Dy1 O10 148.3(2)
O13 Dy1 O2 73.7(3)
O5 Dy1 O2 78.8(3)
O9 Dy1 O2 148.4(2)
O1 Dy1 O2 64.6(2)
O10 Dy1 O2 140.1(2)
O13 Dy1 N3 142.5(3)
O5 Dy1 N3 72.1(3)
O9 Dy1 N3 77.7(2)
O1 Dy1 N3 78.8(2)
O10 Dy1 N3 123.2(2)
O2 Dy1 N3 71.3(2)
O13 Dy1 N7 72.2(3)
O5 Dy1 N7 141.8(3)
O9 Dy1 N7 77.9(3)
O1 Dy1 N7 77.7(2)
O10 Dy1 N7 71.1(2)
O2 Dy1 N7 123.9(2)
N3 Dy1 N7 140.6(2)
O11 Dy2 O3 88.3(3)
O11 Dy2 O15 98.8(3)
O3 Dy2 O15 140.4(3)
O11 Dy2 O7 138.8(3)
O3 Dy2 O7 95.0(3)
O15 Dy2 O7 104.1(2)
O11 Dy2 O16 72.8(3)
O3 Dy2 O16 82.2(3)
O15 Dy2 O16 63.4(2)
O7 Dy2 O16 148.3(2)
O11 Dy2 N2 138.8(3)
O3 Dy2 N2 71.0(3)
O15 Dy2 N2 78.6(2)
O7 Dy2 N2 79.7(2)
O16 Dy2 N2 69.5(2)
O11 Dy2 N6 70.6(3)
O3 Dy2 N6 139.7(3)
O15 Dy2 N6 78.3(2)
O7 Dy2 N6 81.0(2)
O16 Dy2 N6 120.8(2)
N2 Dy2 N6 145.1(2)
O11 Dy2 O8 78.5(3)
O3 Dy2 O8 74.6(3)
O15 Dy2 O8 145.0(2)
O7 Dy2 O8 63.1(2)
O16 Dy2 O8 143.4(2)
N2 Dy2 O8 126.0(2)
N6 Dy2 O8 67.9(2)
C8 N1 C9 119.3(9)
C22 N2 C19 113.8(8)
C22 N2 Dy2 127.6(7)
C19 N2 Dy2 117.5(5)
C37 N3 C38 114.7(9)
C37 N3 Dy1 127.6(7)
C38 N3 Dy1 116.9(6)
C51 N4 C48 117.6(9)
C66 N5 C67 119.7(10)
C80 N6 C77 116.4(9)
C80 N6 Dy2 127.4(7)
C77 N6 Dy2 115.4(6)
C95 N7 C96 116.2(9)
C95 N7 Dy1 126.6(7)
C96 N7 Dy1 116.5(6)
C109 N8 C106 117.5(9)
C117 N9 C121 109.1(10)
C117 N9 C119 114.6(11)
C121 N9 C119 108.0(10)
C117 N9 C123 107.2(10)
C121 N9 C123 110.4(10)
C119 N9 C123 107.6(10)
C128 N10 C132 167.7(19)
C128 N10 C129 59.3(13)
C132 N10 C129 110.1(16)
C128 N10 C125 116.2(16)
C132 N10 C125 68.5(16)
C129 N10 C125 93.6(14)
C128 N10 C135 68.3(15)
C132 N10 C135 112.0(18)
C129 N10 C135 106.6(15)
C125 N10 C135 157.5(16)
C128 N10 C126 81.2(17)
C132 N10 C126 110(2)
C129 N10 C126 112.5(16)
C125 N10 C126 56.0(15)
C135 N10 C126 105.7(16)
C128 N10 C134 110.5(15)
C132 N10 C134 77.3(16)
C129 N10 C134 159.1(15)
C125 N10 C134 107.2(15)
C135 N10 C134 53.3(14)
C126 N10 C134 81.5(15)
C128 N10 C131 111.1(15)
C132 N10 C131 56.8(16)
C129 N10 C131 66.6(12)
C125 N10 C131 106.0(15)
C135 N10 C131 91.4(15)
C126 N10 C131 162.0(16)
C134 N10 C131 105.1(14)
C1 O1 Dy1 124.3(6)
C2 O2 C7 118.3(9)
C2 O2 Dy1 115.6(6)
C7 O2 Dy1 126.0(7)
C23 O3 Dy2 146.0(7)
C29 O4 C28 119.0(12)
C30 O5 Dy1 143.7(7)
C31 O6 C36 116.2(11)
C52 O7 Dy2 128.9(6)
C57 O8 C58 117.2(9)
C57 O8 Dy2 115.0(6)
C58 O8 Dy2 127.6(7)
C59 O9 Dy1 125.4(6)
C60 O10 C65 119.2(9)
C60 O10 Dy1 116.9(6)
C65 O10 Dy1 123.7(7)
C81 O11 Dy2 146.4(7)
C86 O12 C87 119.5(10)
C88 O13 Dy1 143.9(8)
C89 O14 C94 117.3(12)
C110 O15 Dy2 128.0(6)
C115 O16 C116 117.6(8)
C115 O16 Dy2 115.6(5)
C116 O16 Dy2 126.4(7)
O1 C1 C6 122.9(9)
O1 C1 C2 119.1(9)
C6 C1 C2 118.0(9)
C3 C2 O2 126.6(9)
C3 C2 C1 121.4(10)
O2 C2 C1 112.0(9)
C4 C3 C2 119.5(10)
C3 C4 C5 120.7(11)
C4 C5 C6 121.6(10)
C1 C6 C5 118.8(9)
C1 C6 C8 118.3(9)
C5 C6 C8 122.9(10)
N1 C8 C6 124.2(10)
C14 C9 C10 116.5(10)
C14 C9 N1 117.4(9)
C10 C9 N1 126.1(9)
C11 C10 C9 122.4(10)
C12 C11 C10 120.5(11)
C11 C12 C13 117.8(10)
C11 C12 C15 121.3(10)
C13 C12 C15 120.8(10)
C12 C13 C14 121.4(10)
C9 C14 C13 121.2(10)
C12 C15 C16 116.0(9)
C17 C16 C21 117.2(10)
C17 C16 C15 122.5(10)
C21 C16 C15 120.2(9)
C18 C17 C16 122.5(10)
C17 C18 C19 119.6(9)
C20 C19 C18 118.5(9)
C20 C19 N2 122.0(8)
C18 C19 N2 119.4(8)
C19 C20 C21 121.5(9)
C16 C21 C20 120.7(9)
N2 C22 C24 128.2(10)
O3 C23 C24 123.4(9)
O3 C23 C28 119.0(10)
C24 C23 C28 117.5(10)
C25 C24 C23 119.8(10)
C25 C24 C22 118.1(10)
C23 C24 C22 122.0(9)
C24 C25 C26 121.2(12)
C27 C26 C25 118.5(12)
C26 C27 C28 122.2(12)
C27 C28 O4 119.2(11)
C27 C28 C23 120.6(12)
O4 C28 C23 120.1(11)
O5 C30 C35 124.6(9)
O5 C30 C31 117.8(11)
C35 C30 C31 117.6(11)
C32 C31 O6 126.8(11)
C32 C31 C30 119.1(13)
O6 C31 C30 114.1(11)
C31 C32 C33 122.9(12)
C34 C33 C32 118.1(13)
C33 C34 C35 122.6(14)
C34 C35 C30 119.6(11)
C34 C35 C37 116.5(11)
C30 C35 C37 123.7(10)
N3 C37 C35 127.6(11)
C43 C38 C39 118.9(9)
C43 C38 N3 121.8(10)
C39 C38 N3 119.3(9)
C40 C39 C38 120.2(10)
C39 C40 C41 121.2(10)
C42 C41 C40 117.7(10)
C42 C41 C44 121.0(9)
C40 C41 C44 121.1(9)
C41 C42 C43 121.1(10)
C38 C43 C42 120.9(10)
C41 C44 C45 115.1(9)
C50 C45 C46 117.5(10)
C50 C45 C44 121.2(10)
C46 C45 C44 121.3(9)
C47 C46 C45 120.4(10)
C46 C47 C48 121.0(10)
C49 C48 C47 118.4(10)
C49 C48 N4 117.9(10)
C47 C48 N4 123.6(10)
C48 C49 C50 120.5(10)
C45 C50 C49 122.1(11)
N4 C51 C53 124.2(10)
O7 C52 C53 123.8(9)
O7 C52 C57 119.2(9)
C53 C52 C57 116.9(10)
C54 C53 C52 120.5(11)
C54 C53 C51 122.5(11)
C52 C53 C51 117.0(10)
C55 C54 C53 120.7(13)
C54 C55 C56 120.6(12)
C57 C56 C55 119.6(11)
C56 C57 O8 126.8(11)
C56 C57 C52 121.6(11)
O8 C57 C52 111.5(9)
O9 C59 C60 120.8(10)
O9 C59 C64 122.9(9)
C60 C59 C64 116.3(10)
C59 C60 O10 111.0(9)
C59 C60 C61 124.6(10)
O10 C60 C61 124.4(10)
C60 C61 C62 117.1(10)
C63 C62 C61 120.7(11)
C62 C63 C64 122.3(11)
C63 C64 C59 118.9(10)
C63 C64 C66 120.6(10)
C59 C64 C66 120.5(9)
N5 C66 C64 123.8(11)
C72 C67 N5 117.7(10)
C72 C67 C68 116.1(11)
N5 C67 C68 126.1(10)
C67 C68 C69 121.2(12)
C70 C69 C68 121.9(13)
C71 C70 C69 115.7(11)
C71 C70 C73 122.5(11)
C69 C70 C73 121.6(12)
C70 C71 C72 122.4(11)
C67 C72 C71 122.7(12)
C74 C73 C70 115.6(10)
C79 C74 C75 115.9(10)
C79 C74 C73 120.7(10)
C75 C74 C73 123.0(10)
C76 C75 C74 123.4(10)
C75 C76 C77 119.8(9)
C78 C77 C76 117.5(9)
C78 C77 N6 122.2(9)
C76 C77 N6 120.2(9)
C77 C78 C79 121.7(10)
C74 C79 C78 121.4(10)
N6 C80 C82 129.1(10)
O11 C81 C82 124.2(10)
O11 C81 C86 117.4(10)
C82 C81 C86 118.3(10)
C81 C82 C83 119.9(10)
C81 C82 C80 121.8(10)
C83 C82 C80 118.2(10)
C84 C83 C82 119.9(12)
C83 C84 C85 121.7(12)
C86 C85 C84 118.8(11)
C85 C86 O12 123.9(10)
C85 C86 C81 121.3(11)
O12 C86 C81 114.8(9)
O13 C88 C93 125.1(11)
O13 C88 C89 117.9(12)
C93 C88 C89 116.9(12)
O14 C89 C90 126.3(13)
O14 C89 C88 114.4(12)
C90 C89 C88 119.3(15)
C91 C90 C89 122.6(14)
C92 C91 C90 118.6(15)
C91 C92 C93 122.5(16)
C88 C93 C92 120.0(12)
C88 C93 C95 121.8(10)
C92 C93 C95 118.0(12)
N7 C95 C93 129.2(11)
C101 C96 C97 118.4(9)
C101 C96 N7 123.6(8)
C97 C96 N7 118.0(9)
C96 C97 C98 119.7(10)
C97 C98 C99 122.0(10)
C100 C99 C98 117.0(10)
C100 C99 C102 120.5(10)
C98 C99 C102 122.3(10)
C99 C100 C101 121.0(10)
C96 C101 C100 121.9(10)
C99 C102 C103 117.0(9)
C104 C103 C108 116.9(10)
C104 C103 C102 120.8(9)
C108 C103 C102 122.0(9)
C103 C104 C105 122.3(10)
C104 C105 C106 120.6(11)
C107 C106 C105 117.7(10)
C107 C106 N8 116.4(9)
C105 C106 N8 125.8(9)
C106 C107 C108 120.9(10)
C107 C108 C103 121.6(10)
N8 C109 C111 124.0(10)
O15 C110 C115 120.2(9)
O15 C110 C111 121.8(8)
C115 C110 C111 118.0(9)
C112 C111 C110 119.5(10)
C112 C111 C109 122.2(10)
C110 C111 C109 118.2(9)
C113 C112 C111 120.5(11)
C112 C113 C114 120.2(11)
C115 C114 C113 120.1(10)
C114 C115 O16 127.0(10)
C114 C115 C110 121.6(10)
O16 C115 C110 111.4(9)
N9 C117 C118 115.6(11)
N9 C119 C120 114.9(12)
N9 C121 C122 115.8(12)
C124 C123 N9 116.2(12)
C127 C125 N10 118.0(19)
N10 C128 C130 117.8(17)
C133 C131 N10 118.7(17)
C136 C134 N10 124(2)
C127 C126 N10 120(2)
C130 C129 N10 116.4(16)
N10 C132 C133 121(2)
C136 C135 N10 120(2)
C126 C127 C125 61.4(17)
C129 C130 C128 58.2(14)
C131 C133 C132 59.1(14)
C134 C136 C135 61.1(16)
O17 C138 C137 111.7(12)
C139 O17 C138 114.5(10)
O17 C139 C140 108.5(11)
O18 C142 C141 117(3)
C142 O18 C143 113(2)
O18 C143 C144 110(3)
O19 C146 C145 120(3)
C147 O19 C146 135(3)
O19 C147 C148 101(3)
O20 C150 C151 121.2(13)
O20 C150 C149 119.9(13)
C151 C150 C149 118.8(13)
O21 C153 C154 115(3)
O21 C153 C152 127(3)
C154 C153 C152 116(2)

loop_
_geom_bond_atom_site_label_1
_geom_bond_atom_site_label_2
_geom_bond_distance
Dy1 O13 2.205(8)
Dy1 O5 2.223(7)
Dy1 O9 2.258(7)
Dy1 O1 2.259(6)
Dy1 O10 2.547(7)
Dy1 O2 2.558(7)
Dy1 N3 2.639(9)
Dy1 N7 2.628(9)
Dy2 O11 2.185(7)
Dy2 O3 2.201(7)
Dy2 O15 2.228(7)
Dy2 O7 2.234(7)
Dy2 O16 2.637(7)
Dy2 N2 2.642(8)
Dy2 N6 2.651(8)
Dy2 O8 2.659(7)
N1 C8 1.272(12)
N1 C9 1.438(13)
N2 C22 1.269(13)
N2 C19 1.444(12)
N3 C37 1.292(13)
N3 C38 1.444(13)
N4 C51 1.275(13)
N4 C48 1.426(14)
N5 C66 1.277(13)
N5 C67 1.405(14)
N6 C80 1.261(13)
N6 C77 1.429(12)
N7 C95 1.282(13)
N7 C96 1.415(12)
N8 C109 1.272(13)
N8 C106 1.428(13)
N9 C117 1.486(16)
N9 C121 1.525(16)
N9 C119 1.510(16)
N9 C123 1.540(17)
N10 C128 1.42(2)
N10 C132 1.45(3)
N10 C129 1.53(3)
N10 C125 1.52(2)
N10 C135 1.55(3)
N10 C126 1.55(3)
N10 C134 1.56(3)
N10 C131 1.57(2)
O1 C1 1.315(12)
O2 C2 1.367(12)
O2 C7 1.437(13)
O3 C23 1.296(12)
O4 C29 1.351(18)
O4 C28 1.373(15)
O5 C30 1.300(13)
O6 C31 1.362(15)
O6 C36 1.425(14)
O7 C52 1.307(12)
O8 C57 1.373(13)
O8 C58 1.441(12)
O9 C59 1.295(12)
O10 C60 1.379(12)
O10 C65 1.420(13)
O11 C81 1.304(12)
O12 C86 1.375(13)
O12 C87 1.397(16)
O13 C88 1.314(14)
O14 C89 1.371(17)
O14 C94 1.420(15)
O15 C110 1.313(11)
O16 C115 1.362(12)
O16 C116 1.440(12)
C1 C6 1.406(14)
C1 C2 1.429(14)
C2 C3 1.356(15)
C3 C4 1.391(16)
C4 C5 1.351(16)
C5 C6 1.401(15)
C6 C8 1.452(14)
C9 C14 1.366(14)
C9 C10 1.387(15)
C10 C11 1.377(16)
C11 C12 1.367(16)
C12 C13 1.373(15)
C12 C15 1.513(15)
C13 C14 1.389(15)
C15 C16 1.527(14)
C16 C17 1.384(14)
C16 C21 1.401(15)
C17 C18 1.371(14)
C18 C19 1.406(13)
C19 C20 1.369(14)
C20 C21 1.379(15)
C22 C24 1.472(15)
C23 C24 1.421(16)
C23 C28 1.427(15)
C24 C25 1.402(15)
C25 C26 1.395(18)
C26 C27 1.38(2)
C27 C28 1.367(18)
C30 C35 1.423(16)
C30 C31 1.464(15)
C31 C32 1.363(18)
C32 C33 1.40(2)
C33 C34 1.378(17)
C34 C35 1.391(16)
C35 C37 1.433(15)
C38 C43 1.363(15)
C38 C39 1.404(15)
C39 C40 1.370(14)
C40 C41 1.408(14)
C41 C42 1.377(15)
C41 C44 1.492(14)
C42 C43 1.393(14)
C44 C45 1.516(14)
C45 C50 1.373(15)
C45 C46 1.400(15)
C46 C47 1.383(16)
C47 C48 1.384(15)
C48 C49 1.375(15)
C49 C50 1.374(16)
C51 C53 1.458(15)
C52 C53 1.400(15)
C52 C57 1.440(15)
C53 C54 1.400(16)
C54 C55 1.356(18)
C55 C56 1.403(19)
C56 C57 1.356(17)
C59 C60 1.411(14)
C59 C64 1.419(15)
C60 C61 1.381(15)
C61 C62 1.405(17)
C62 C63 1.354(17)
C63 C64 1.414(15)
C64 C66 1.452(15)
C67 C72 1.355(16)
C67 C68 1.375(18)
C68 C69 1.402(19)
C69 C70 1.372(17)
C70 C71 1.363(17)
C70 C73 1.518(15)
C71 C72 1.377(17)
C73 C74 1.493(15)
C74 C79 1.399(15)
C74 C75 1.395(15)
C75 C76 1.379(14)
C76 C77 1.421(14)
C77 C78 1.372(15)
C78 C79 1.403(15)
C80 C82 1.450(15)
C81 C82 1.394(15)
C81 C86 1.441(15)
C82 C83 1.410(16)
C83 C84 1.368(18)
C84 C85 1.409(19)
C85 C86 1.359(16)
C88 C93 1.392(17)
C88 C89 1.454(17)
C89 C90 1.38(2)
C90 C91 1.36(2)
C91 C92 1.35(2)
C92 C93 1.400(17)
C93 C95 1.461(16)
C96 C101 1.376(14)
C96 C97 1.383(14)
C97 C98 1.392(15)
C98 C99 1.412(15)
C99 C100 1.367(16)
C99 C102 1.502(15)
C100 C101 1.393(15)
C102 C103 1.513(15)
C103 C104 1.367(15)
C103 C108 1.387(14)
C104 C105 1.382(16)
C105 C106 1.389(15)
C106 C107 1.376(14)
C107 C108 1.388(14)
C109 C111 1.442(14)
C110 C115 1.418(13)
C110 C111 1.437(14)
C111 C112 1.405(15)
C112 C113 1.378(16)
C113 C114 1.420(17)
C114 C115 1.357(15)
C117 C118 1.511(19)
C119 C120 1.51(2)
C121 C122 1.525(17)
C123 C124 1.522(19)
C125 C127 1.44(3)
C128 C130 1.54(3)
C131 C133 1.42(2)
C134 C136 1.34(3)
C126 C127 1.38(3)
C129 C130 1.45(3)
C132 C133 1.50(3)
C135 C136 1.40(3)
C137 C138 1.466(19)
C138 O17 1.429(16)
O17 C139 1.419(14)
C139 C140 1.482(18)
C141 C142 1.45(4)
C142 O18 1.34(3)
O18 C143 1.33(3)
C143 C144 1.39(4)
C145 C146 1.46(3)
C146 O19 1.40(2)
O19 C147 1.40(2)
C147 C148 1.51(3)
O20 C150 1.231(15)
C149 C150 1.48(2)
C150 C151 1.437(18)
O21 C153 1.20(2)
C152 C153 1.49(2)
C153 C154 1.42(2)

loop_
_geom_torsion_atom_site_label_1
_geom_torsion_atom_site_label_2
_geom_torsion_atom_site_label_3
_geom_torsion_atom_site_label_4
_geom_torsion
O11 Dy2 N2 C22 52.2(10)
O3 Dy2 N2 C22 -11.6(8)
O15 Dy2 N2 C22 142.6(9)
O7 Dy2 N2 C22 -110.6(9)
O16 Dy2 N2 C22 77.0(9)
N6 Dy2 N2 C22 -168.2(8)
O8 Dy2 N2 C22 -65.0(9)
O11 Dy2 N2 C19 -114.7(7)
O3 Dy2 N2 C19 -178.5(7)
O15 Dy2 N2 C19 -24.3(6)
O7 Dy2 N2 C19 82.5(6)
O16 Dy2 N2 C19 -89.9(6)
N6 Dy2 N2 C19 24.9(8)
O8 Dy2 N2 C19 128.1(6)
O13 Dy1 N3 C37 -53.7(10)
O5 Dy1 N3 C37 8.6(8)
O9 Dy1 N3 C37 110.7(9)
O1 Dy1 N3 C37 -142.1(9)
O10 Dy1 N3 C37 62.8(9)
O2 Dy1 N3 C37 -75.4(8)
N7 Dy1 N3 C37 163.6(8)
O13 Dy1 N3 C38 115.3(7)
O5 Dy1 N3 C38 177.6(7)
O9 Dy1 N3 C38 -80.3(7)
O1 Dy1 N3 C38 26.9(7)
O10 Dy1 N3 C38 -128.2(6)
O2 Dy1 N3 C38 93.6(7)
N7 Dy1 N3 C38 -27.4(9)
O11 Dy2 N6 C80 -5.5(9)
O3 Dy2 N6 C80 57.0(10)
O15 Dy2 N6 C80 -109.3(9)
O7 Dy2 N6 C80 144.2(9)
O16 Dy2 N6 C80 -60.4(9)
N2 Dy2 N6 C80 -158.6(8)
O8 Dy2 N6 C80 79.7(9)
O11 Dy2 N6 C77 -174.8(7)
O3 Dy2 N6 C77 -112.3(7)
O15 Dy2 N6 C77 81.4(6)
O7 Dy2 N6 C77 -25.1(6)
O16 Dy2 N6 C77 130.3(6)
N2 Dy2 N6 C77 32.1(9)
O8 Dy2 N6 C77 -89.6(7)
O13 Dy1 N7 C95 4.7(8)
O5 Dy1 N7 C95 -58.5(10)
O9 Dy1 N7 C95 -145.3(9)
O1 Dy1 N7 C95 107.3(9)
O10 Dy1 N7 C95 -78.4(8)
O2 Dy1 N7 C95 59.9(9)
N3 Dy1 N7 C95 161.9(8)
O13 Dy1 N7 C96 174.7(7)
O5 Dy1 N7 C96 111.5(7)
O9 Dy1 N7 C96 24.7(6)
O1 Dy1 N7 C96 -82.7(6)
O10 Dy1 N7 C96 91.6(6)
O2 Dy1 N7 C96 -130.2(6)
N3 Dy1 N7 C96 -28.1(8)
O13 Dy1 O1 C1 -86.1(7)
O5 Dy1 O1 C1 10.8(9)
O9 Dy1 O1 C1 130.1(7)
O10 Dy1 O1 C1 -166.2(6)
O2 Dy1 O1 C1 -18.5(7)
N3 Dy1 O1 C1 56.0(7)
N7 Dy1 O1 C1 -155.9(7)
O13 Dy1 O2 C2 123.9(7)
O5 Dy1 O2 C2 -144.4(7)
O9 Dy1 O2 C2 -58.3(9)
O1 Dy1 O2 C2 16.5(7)
O10 Dy1 O2 C2 170.6(6)
N3 Dy1 O2 C2 -69.7(7)
N7 Dy1 O2 C2 69.3(7)
O13 Dy1 O2 C7 -58.8(9)
O5 Dy1 O2 C7 33.0(9)
O9 Dy1 O2 C7 119.1(9)
O1 Dy1 O2 C7 -166.2(9)
O10 Dy1 O2 C7 -12.1(10)
N3 Dy1 O2 C7 107.6(9)
N7 Dy1 O2 C7 -113.3(9)
O11 Dy2 O3 C23 -128.4(13)
O15 Dy2 O3 C23 -26.5(15)
O7 Dy2 O3 C23 92.7(13)
O16 Dy2 O3 C23 -55.5(13)
N2 Dy2 O3 C23 15.4(12)
N6 Dy2 O3 C23 174.8(11)
O8 Dy2 O3 C23 153.1(13)
O13 Dy1 O5 C30 143.0(12)
O9 Dy1 O5 C30 -78.8(12)
O1 Dy1 O5 C30 42.6(13)
O10 Dy1 O5 C30 -139.1(12)
O2 Dy1 O5 C30 69.3(12)
N3 Dy1 O5 C30 -4.4(11)
N7 Dy1 O5 C30 -158.8(10)
O11 Dy2 O7 C52 -9.3(10)
O3 Dy2 O7 C52 84.0(8)
O15 Dy2 O7 C52 -131.1(8)
O16 Dy2 O7 C52 167.3(7)
N2 Dy2 O7 C52 153.6(8)
N6 Dy2 O7 C52 -55.6(8)
O8 Dy2 O7 C52 14.0(7)
O11 Dy2 O8 C57 153.9(7)
O3 Dy2 O8 C57 -114.6(7)
O15 Dy2 O8 C57 64.9(8)
O7 Dy2 O8 C57 -10.7(7)
O16 Dy2 O8 C57 -167.3(6)
N2 Dy2 O8 C57 -62.7(8)
N6 Dy2 O8 C57 80.4(7)
O11 Dy2 O8 C58 -21.1(9)
O3 Dy2 O8 C58 70.3(9)
O15 Dy2 O8 C58 -110.1(9)
O7 Dy2 O8 C58 174.3(9)
O16 Dy2 O8 C58 17.7(10)
N2 Dy2 O8 C58 122.2(9)
N6 Dy2 O8 C58 -94.7(9)
O13 Dy1 O9 C59 17.8(9)
O5 Dy1 O9 C59 -78.3(8)
O1 Dy1 O9 C59 137.0(7)
O10 Dy1 O9 C59 -11.5(7)
O2 Dy1 O9 C59 -159.1(7)
N3 Dy1 O9 C59 -148.0(8)
N7 Dy1 O9 C59 63.2(7)
O13 Dy1 O10 C60 -151.2(7)
O5 Dy1 O10 C60 116.6(7)
O9 Dy1 O10 C60 9.2(6)
O1 Dy1 O10 C60 -65.4(9)
O2 Dy1 O10 C60 163.3(6)
N3 Dy1 O10 C60 62.7(7)
N7 Dy1 O10 C60 -76.1(7)
O13 Dy1 O10 C65 35.4(9)
O5 Dy1 O10 C65 -56.8(9)
O9 Dy1 O10 C65 -164.2(10)
O1 Dy1 O10 C65 121.2(9)
O2 Dy1 O10 C65 -10.1(11)
N3 Dy1 O10 C65 -110.7(9)
N7 Dy1 O10 C65 110.5(9)
O3 Dy2 O11 C81 -137.4(13)
O15 Dy2 O11 C81 81.8(13)
O7 Dy2 O11 C81 -41.6(15)
O16 Dy2 O11 C81 140.3(14)
N2 Dy2 O11 C81 164.5(12)
N6 Dy2 O11 C81 7.6(13)
O8 Dy2 O11 C81 -62.7(13)
O5 Dy1 O13 C88 152.8(12)
O9 Dy1 O13 C88 53.3(13)
O1 Dy1 O13 C88 -67.9(12)
O10 Dy1 O13 C88 80.2(12)
O2 Dy1 O13 C88 -128.4(12)
N3 Dy1 O13 C88 -149.8(11)
N7 Dy1 O13 C88 6.4(12)
O11 Dy2 O15 C110 76.8(7)
O3 Dy2 O15 C110 -21.4(9)
O7 Dy2 O15 C110 -137.7(7)
O16 Dy2 O15 C110 11.2(7)
N2 Dy2 O15 C110 -61.5(7)
N6 Dy2 O15 C110 144.8(8)
O8 Dy2 O15 C110 159.4(6)
O11 Dy2 O16 C115 -118.6(7)
O3 Dy2 O16 C115 150.7(7)
O15 Dy2 O16 C115 -9.1(6)
O7 Dy2 O16 C115 63.7(8)
N2 Dy2 O16 C115 78.1(7)
N6 Dy2 O16 C115 -64.7(7)
O8 Dy2 O16 C115 -158.6(6)
O11 Dy2 O16 C116 68.5(8)
O3 Dy2 O16 C116 -22.2(8)
O15 Dy2 O16 C116 178.0(8)
O7 Dy2 O16 C116 -109.2(8)
N2 Dy2 O16 C116 -94.7(8)
N6 Dy2 O16 C116 122.4(8)
O8 Dy2 O16 C116 28.5(9)
Dy1 O1 C1 C6 -161.7(7)
Dy1 O1 C1 C2 19.2(12)
C7 O2 C2 C3 -12.9(17)
Dy1 O2 C2 C3 164.7(10)
C7 O2 C2 C1 168.8(10)
Dy1 O2 C2 C1 -13.6(11)
O1 C1 C2 C3 -179.7(10)
C6 C1 C2 C3 1.2(16)
O1 C1 C2 O2 -1.3(14)
C6 C1 C2 O2 179.6(9)
O2 C2 C3 C4 -180.0(11)
C1 C2 C3 C4 -1.8(18)
C2 C3 C4 C5 2.1(19)
C3 C4 C5 C6 -2(2)
O1 C1 C6 C5 -179.8(9)
C2 C1 C6 C5 -0.7(15)
O1 C1 C6 C8 2.1(15)
C2 C1 C6 C8 -178.8(9)
C4 C5 C6 C1 1.0(17)
C4 C5 C6 C8 178.9(11)
C9 N1 C8 C6 -179.1(9)
C1 C6 C8 N1 -178.9(9)
C5 C6 C8 N1 3.1(16)
C8 N1 C9 C14 -165.5(10)
C8 N1 C9 C10 18.6(15)
C14 C9 C10 C11 4.8(17)
N1 C9 C10 C11 -179.2(10)
C9 C10 C11 C12 -1.7(18)
C10 C11 C12 C13 -2.0(17)
C10 C11 C12 C15 -180.0(10)
C11 C12 C13 C14 2.5(17)
C15 C12 C13 C14 -179.5(10)
C10 C9 C14 C13 -4.2(17)
N1 C9 C14 C13 179.4(10)
C12 C13 C14 C9 0.7(18)
C11 C12 C15 C16 102.7(12)
C13 C12 C15 C16 -75.2(13)
C12 C15 C16 C17 -59.1(14)
C12 C15 C16 C21 124.6(11)
C21 C16 C17 C18 2.3(16)
C15 C16 C17 C18 -174.1(10)
C16 C17 C18 C19 0.4(16)
C17 C18 C19 C20 -2.5(15)
C17 C18 C19 N2 174.4(9)
C22 N2 C19 C20 -43.8(13)
Dy2 N2 C19 C20 124.9(9)
C22 N2 C19 C18 139.4(10)
Dy2 N2 C19 C18 -51.9(10)
C18 C19 C20 C21 1.8(16)
N2 C19 C20 C21 -175.0(10)
C17 C16 C21 C20 -2.9(16)
C15 C16 C21 C20 173.5(10)
C19 C20 C21 C16 0.9(17)
C19 N2 C22 C24 175.8(10)
Dy2 N2 C22 C24 8.4(16)
Dy2 O3 C23 C24 -12(2)
Dy2 O3 C23 C28 170.2(9)
O3 C23 C24 C25 178.8(11)
C28 C23 C24 C25 -3.6(16)
O3 C23 C24 C22 -2.0(17)
C28 C23 C24 C22 175.6(10)
N2 C22 C24 C25 -179.7(11)
N2 C22 C24 C23 1.1(18)
C23 C24 C25 C26 2.6(18)
C22 C24 C25 C26 -176.6(12)
C24 C25 C26 C27 -1(2)
C25 C26 C27 C28 0(2)
C26 C27 C28 O4 174.9(13)
C26 C27 C28 C23 -1(2)
C29 O4 C28 C27 113.3(15)
C29 O4 C28 C23 -70.5(16)
O3 C23 C28 C27 -179.3(11)
C24 C23 C28 C27 3.0(18)
O3 C23 C28 O4 4.5(17)
C24 C23 C28 O4 -173.2(10)
Dy1 O5 C30 C35 -0.8(19)
Dy1 O5 C30 C31 178.3(8)
C36 O6 C31 C32 12.0(18)
C36 O6 C31 C30 -166.5(10)
O5 C30 C31 C32 178.4(11)
C35 C30 C31 C32 -2.4(16)
O5 C30 C31 O6 -2.9(14)
C35 C30 C31 O6 176.2(10)
O6 C31 C32 C33 -177.4(12)
C30 C31 C32 C33 1.0(19)
C31 C32 C33 C34 1(2)
C32 C33 C34 C35 -2(2)
C33 C34 C35 C30 0.9(19)
C33 C34 C35 C37 176.6(12)
O5 C30 C35 C34 -179.4(11)
C31 C30 C35 C34 1.5(16)
O5 C30 C35 C37 5.2(18)
C31 C30 C35 C37 -173.9(10)
C38 N3 C37 C35 -178.1(10)
Dy1 N3 C37 C35 -8.9(16)
C34 C35 C37 N3 -174.8(11)
C30 C35 C37 N3 0.7(18)
C37 N3 C38 C43 46.1(13)
Dy1 N3 C38 C43 -124.4(9)
C37 N3 C38 C39 -135.7(10)
Dy1 N3 C38 C39 53.9(10)
C43 C38 C39 C40 0.8(15)
N3 C38 C39 C40 -177.5(9)
C38 C39 C40 C41 0.2(15)
C39 C40 C41 C42 -1.1(15)
C39 C40 C41 C44 173.6(10)
C40 C41 C42 C43 1.1(15)
C44 C41 C42 C43 -173.6(10)
C39 C38 C43 C42 -0.9(15)
N3 C38 C43 C42 177.4(9)
C41 C42 C43 C38 -0.1(16)
C42 C41 C44 C45 -127.8(11)
C40 C41 C44 C45 57.7(13)
C41 C44 C45 C50 81.0(13)
C41 C44 C45 C46 -96.7(12)
C50 C45 C46 C47 1.6(17)
C44 C45 C46 C47 179.3(11)
C45 C46 C47 C48 0.3(19)
C46 C47 C48 C49 -2.4(18)
C46 C47 C48 N4 -179.5(11)
C51 N4 C48 C49 149.8(11)
C51 N4 C48 C47 -33.1(16)
C47 C48 C49 C50 2.7(18)
N4 C48 C49 C50 180.0(11)
C46 C45 C50 C49 -1.3(17)
C44 C45 C50 C49 -179.0(10)
C48 C49 C50 C45 -0.9(19)
C48 N4 C51 C53 179.1(10)
Dy2 O7 C52 C53 166.8(8)
Dy2 O7 C52 C57 -15.9(14)
O7 C52 C53 C54 -178.7(11)
C57 C52 C53 C54 3.9(17)
O7 C52 C53 C51 -0.7(17)
C57 C52 C53 C51 -178.1(10)
N4 C51 C53 C54 -3.3(19)
N4 C51 C53 C52 178.7(11)
C52 C53 C54 C55 -3(2)
C51 C53 C54 C55 179.4(14)
C53 C54 C55 C56 1(3)
C54 C55 C56 C57 -1(3)
C55 C56 C57 O8 177.8(13)
C55 C56 C57 C52 3(2)
C58 O8 C57 C56 7.8(18)
Dy2 O8 C57 C56 -167.8(11)
C58 O8 C57 C52 -176.7(10)
Dy2 O8 C57 C52 7.7(11)
O7 C52 C57 C56 178.5(11)
C53 C52 C57 C56 -4.0(17)
O7 C52 C57 O8 2.8(14)
C53 C52 C57 O8 -179.8(10)
Dy1 O9 C59 C60 13.0(13)
Dy1 O9 C59 C64 -168.7(7)
O9 C59 C60 O10 -2.7(13)
C64 C59 C60 O10 178.9(9)
O9 C59 C60 C61 176.3(10)
C64 C59 C60 C61 -2.1(16)
C65 O10 C60 C59 167.0(10)
Dy1 O10 C60 C59 -6.7(11)
C65 O10 C60 C61 -12.1(16)
Dy1 O10 C60 C61 174.2(9)
C59 C60 C61 C62 0.7(18)
O10 C60 C61 C62 179.7(11)
C60 C61 C62 C63 -0.5(19)
C61 C62 C63 C64 2(2)
C62 C63 C64 C59 -3.2(18)
C62 C63 C64 C66 178.1(12)
O9 C59 C64 C63 -175.2(10)
C60 C59 C64 C63 3.1(15)
O9 C59 C64 C66 3.5(15)
C60 C59 C64 C66 -178.1(9)
C67 N5 C66 C64 177.8(10)
C63 C64 C66 N5 2.6(17)
C59 C64 C66 N5 -176.2(10)
C66 N5 C67 C72 173.0(11)
C66 N5 C67 C68 -9.9(19)
C72 C67 C68 C69 2(2)
N5 C67 C68 C69 -175.4(15)
C67 C68 C69 C70 -2(3)
C68 C69 C70 C71 1(2)
C68 C69 C70 C73 175.9(15)
C69 C70 C71 C72 0(2)
C73 C70 C71 C72 -174.6(12)
N5 C67 C72 C71 176.9(12)
C68 C67 C72 C71 -1(2)
C70 C71 C72 C67 0(2)
C71 C70 C73 C74 -64.0(16)
C69 C70 C73 C74 121.6(14)
C70 C73 C74 C79 132.3(12)
C70 C73 C74 C75 -55.0(16)
C79 C74 C75 C76 2.0(17)
C73 C74 C75 C76 -171.0(11)
C74 C75 C76 C77 1.3(16)
C75 C76 C77 C78 -4.8(15)
C75 C76 C77 N6 172.5(9)
C80 N6 C77 C78 -44.4(14)
Dy2 N6 C77 C78 126.1(9)
C80 N6 C77 C76 138.4(10)
Dy2 N6 C77 C76 -51.0(11)
C76 C77 C78 C79 4.9(17)
N6 C77 C78 C79 -172.3(10)
C75 C74 C79 C78 -1.9(18)
C73 C74 C79 C78 171.3(11)
C77 C78 C79 C74 -1.6(19)
C77 N6 C80 C82 173.3(11)
Dy2 N6 C80 C82 4.0(17)
Dy2 O11 C81 C82 -7(2)
Dy2 O11 C81 C86 171.2(9)
O11 C81 C82 C83 179.7(11)
C86 C81 C82 C83 2.0(17)
O11 C81 C82 C80 -0.3(18)
C86 C81 C82 C80 -178.0(10)
N6 C80 C82 C81 0.1(19)
N6 C80 C82 C83 -179.9(12)
C81 C82 C83 C84 -1(2)
C80 C82 C83 C84 178.6(13)
C82 C83 C84 C85 1(2)
C83 C84 C85 C86 -1(2)
C84 C85 C86 O12 -177.8(12)
C84 C85 C86 C81 1(2)
C87 O12 C86 C85 4.2(19)
C87 O12 C86 C81 -174.9(12)
O11 C81 C86 C85 -179.8(12)
C82 C81 C86 C85 -1.9(17)
O11 C81 C86 O12 -0.7(15)
C82 C81 C86 O12 177.2(10)
Dy1 O13 C88 C93 -12(2)
Dy1 O13 C88 C89 165.7(9)
C94 O14 C89 C90 11(2)
C94 O14 C89 C88 -169.1(12)
O13 C88 C89 O14 0.0(15)
C93 C88 C89 O14 178.0(10)
O13 C88 C89 C90 -179.7(12)
C93 C88 C89 C90 -1.7(17)
O14 C89 C90 C91 179.8(14)
C88 C89 C90 C91 -1(2)
C89 C90 C91 C92 2(3)
C90 C91 C92 C93 -1(3)
O13 C88 C93 C92 -179.5(12)
C89 C88 C93 C92 2.6(17)
O13 C88 C93 C95 5.3(18)
C89 C88 C93 C95 -172.6(10)
C91 C92 C93 C88 -2(2)
C91 C92 C93 C95 173.9(14)
C96 N7 C95 C93 179.7(10)
Dy1 N7 C95 C93 -10.3(16)
C88 C93 C95 N7 5.7(19)
C92 C93 C95 N7 -169.6(12)
C95 N7 C96 C101 47.3(14)
Dy1 N7 C96 C101 -123.8(9)
C95 N7 C96 C97 -135.3(10)
Dy1 N7 C96 C97 53.6(10)
C101 C96 C97 C98 1.1(14)
N7 C96 C97 C98 -176.4(9)
C96 C97 C98 C99 0.3(15)
C97 C98 C99 C100 -0.6(15)
C97 C98 C99 C102 173.8(10)
C98 C99 C100 C101 -0.5(15)
C102 C99 C100 C101 -175.1(10)
C97 C96 C101 C100 -2.3(15)
N7 C96 C101 C100 175.1(9)
C99 C100 C101 C96 2.0(16)
C100 C99 C102 C103 -133.7(11)
C98 C99 C102 C103 52.0(15)
C99 C102 C103 C104 -147.5(11)
C99 C102 C103 C108 39.1(15)
C108 C103 C104 C105 2.1(16)
C102 C103 C104 C105 -171.6(11)
C103 C104 C105 C106 -2.4(18)
C104 C105 C106 C107 2.5(16)
C104 C105 C106 N8 177.9(10)
C109 N8 C106 C107 -154.5(9)
C109 N8 C106 C105 30.0(15)
C105 C106 C107 C108 -2.5(15)
N8 C106 C107 C108 -178.3(9)
C106 C107 C108 C103 2.3(15)
C104 C103 C108 C107 -2.1(15)
C102 C103 C108 C107 171.6(10)
C106 N8 C109 C111 179.2(9)
Dy2 O15 C110 C115 -12.4(12)
Dy2 O15 C110 C111 168.4(7)
O15 C110 C111 C112 179.5(10)
C115 C110 C111 C112 0.3(15)
O15 C110 C111 C109 -4.9(14)
C115 C110 C111 C109 175.9(9)
N8 C109 C111 C112 -9.2(17)
N8 C109 C111 C110 175.4(10)
C110 C111 C112 C113 -2.2(18)
C109 C111 C112 C113 -177.5(12)
C111 C112 C113 C114 2(2)
C112 C113 C114 C115 -1(2)
C113 C114 C115 O16 179.5(11)
C113 C114 C115 C110 -0.9(18)
C116 O16 C115 C114 0.1(16)
Dy2 O16 C115 C114 -173.5(9)
C116 O16 C115 C110 -179.6(9)
Dy2 O16 C115 C110 6.9(10)
O15 C110 C115 C114 -178.0(10)
C111 C110 C115 C114 1.2(15)
O15 C110 C115 O16 1.6(13)
C111 C110 C115 O16 -179.2(8)
C121 N9 C117 C118 172.3(13)
C119 N9 C117 C118 51.1(18)
C123 N9 C117 C118 -68.2(16)
C117 N9 C119 C120 55.2(17)
C121 N9 C119 C120 -66.6(15)
C123 N9 C119 C120 174.3(12)
C117 N9 C121 C122 64.3(15)
C119 N9 C121 C122 -170.6(12)
C123 N9 C121 C122 -53.2(14)
C117 N9 C123 C124 -172.2(12)
C121 N9 C123 C124 -53.5(15)
C119 N9 C123 C124 64.1(15)
C128 N10 C125 C127 41(3)
C132 N10 C125 C127 -151(3)
C129 N10 C125 C127 99(2)
C135 N10 C125 C127 -55(6)
C126 N10 C125 C127 -16(2)
C134 N10 C125 C127 -83(2)
C131 N10 C125 C127 165(2)
C132 N10 C128 C130 -55(9)
C129 N10 C128 C130 -22.5(17)
C125 N10 C128 C130 55(2)
C135 N10 C128 C130 -149(2)
C126 N10 C128 C130 100(2)
C134 N10 C128 C130 177.7(18)
C131 N10 C128 C130 -66(2)
C128 N10 C131 C133 -166.3(18)
C132 N10 C131 C133 16.5(19)
C129 N10 C131 C133 154(2)
C125 N10 C131 C133 67(2)
C135 N10 C131 C133 -99(2)
C126 N10 C131 C133 63(6)
C134 N10 C131 C133 -47(2)
C128 N10 C134 C136 50(3)
C132 N10 C134 C136 -120(3)
C129 N10 C134 C136 -7(6)
C125 N10 C134 C136 177(2)
C135 N10 C134 C136 10(2)
C126 N10 C134 C136 127(3)
C131 N10 C134 C136 -70(3)
C128 N10 C126 C127 -113(3)
C132 N10 C126 C127 62(3)
C129 N10 C126 C127 -61(3)
C125 N10 C126 C127 17(2)
C135 N10 C126 C127 -177(3)
C134 N10 C126 C127 135(3)
C131 N10 C126 C127 22(7)
C128 N10 C129 C130 23.6(18)
C132 N10 C129 C130 -163(2)
C125 N10 C129 C130 -95(2)
C135 N10 C129 C130 75(2)
C126 N10 C129 C130 -40(2)
C134 N10 C129 C130 89(5)
C131 N10 C129 C130 159(2)
C128 N10 C132 C133 -29(9)
C129 N10 C132 C133 -58(3)
C125 N10 C132 C133 -144(3)
C135 N10 C132 C133 61(3)
C126 N10 C132 C133 178(2)
C134 N10 C132 C133 102(2)
C131 N10 C132 C133 -16.1(19)
C128 N10 C135 C136 -149(3)
C132 N10 C135 C136 44(3)
C129 N10 C135 C136 165(2)
C125 N10 C135 C136 -43(6)
C126 N10 C135 C136 -76(3)
C134 N10 C135 C136 -9(2)
C131 N10 C135 C136 99(3)
N10 C126 C127 C125 -17(2)
N10 C125 C127 C126 17(2)
N10 C129 C130 C128 -21.8(16)
N10 C128 C130 C129 24.0(18)
N10 C131 C133 C132 -15.6(17)
N10 C132 C133 C131 17(2)
N10 C134 C136 C135 -10(2)
N10 C135 C136 C134 10(2)
C137 C138 O17 C139 176.6(12)
C138 O17 C139 C140 176.5(12)
C141 C142 O18 C143 177(3)
C142 O18 C143 C144 -176(3)
C145 C146 O19 C147 75(8)
C146 O19 C147 C148 -162(5)
